data_4308813
loop_
_publ_author_name
'Colette Boskovic'
'Hans U. G\"udel'
'Ga\"el Labat'
'Antonia Neels'
'Wolfgang Wernsdorfer'
'Boujemaa Moubaraki'
'Keith S. Murray'

_publ_contact_author_email C.BOSKOVIC@UNIMELB.EDU.AU
_publ_contact_author_name 'Colette Boskovic'
_publ_section_title
;
High-Nuclearity Mixed-Chelate Ferric Complexes from a New Family of
Polynuclear Precursors
;
_journal_name_full 'Inorganic Chemistry'
_journal_page_first 3181
_journal_page_last 3189
_journal_paper_doi 10.1021/ic048411u
_journal_volume 44
_journal_year 2005
_chemical_formula_sum 'C92 H119 Fe11 N10 O39'
_chemical_formula_weight 2603.32
_chemical_name_systematic
;
?
;
_space_group_IT_number 2
_symmetry_cell_setting triclinic
_symmetry_space_group_name_Hall '-P 1'
_symmetry_space_group_name_H-M 'P -1'
_atom_sites_solution_hydrogens geom
_atom_sites_solution_primary direct
_atom_sites_solution_secondary difmap
_audit_creation_method SHELXL-97
_cell_angle_alpha 109.091(10)
_cell_angle_beta 112.105(9)
_cell_angle_gamma 103.271(10)
_cell_formula_units_Z 2
_cell_length_a 17.7648(12)
_cell_length_b 19.763(2)
_cell_length_c 20.5964(19)
_cell_measurement_reflns_used 8000
_cell_measurement_temperature 153(2)
_cell_measurement_theta_max 25.75
_cell_measurement_theta_min 2.15
_cell_volume 5794.9(13)
_computing_cell_refinement 'CELL (Stoe IPDS Software, 2000)'
_computing_data_collection 'EXPOSE (Stoe IPDS Software, 2000)'
_computing_data_reduction 'INTEGRATE (Stoe IPDS Software, 2000)'
_computing_molecular_graphics 'PLATON99 (Spek, 1990)'
_computing_publication_material 'SHELXL-97 (Sheldrick, 1997)'
_computing_structure_refinement 'SHELXL-97 (Sheldrick, 1997)'
_computing_structure_solution 'SHELXS-97 (Sheldrick, 1990)'
_diffrn_ambient_temperature 153(2)
_diffrn_detector_area_resol_mean 0.81\%A
_diffrn_measured_fraction_theta_full 0.933
_diffrn_measured_fraction_theta_max 0.933
_diffrn_measurement_device_type 'STOE IPDS'
_diffrn_measurement_method 'phi oscillation'
_diffrn_radiation_monochromator graphite
_diffrn_radiation_source 'fine-focus sealed tube'
_diffrn_radiation_type MoK\a
_diffrn_radiation_wavelength 0.71073
_diffrn_reflns_av_R_equivalents 0.1058
_diffrn_reflns_av_sigmaI/netI 0.2163
_diffrn_reflns_limit_h_max 21
_diffrn_reflns_limit_h_min -21
_diffrn_reflns_limit_k_max 24
_diffrn_reflns_limit_k_min -24
_diffrn_reflns_limit_l_max 25
_diffrn_reflns_limit_l_min -25
_diffrn_reflns_number 45911
_diffrn_reflns_theta_full 25.90
_diffrn_reflns_theta_max 25.90
_diffrn_reflns_theta_min 1.92
_diffrn_standards_decay_% 0
_diffrn_standards_interval_time 0
_diffrn_standards_number 0
_exptl_absorpt_coefficient_mu 1.415
_exptl_absorpt_correction_T_max 0.733
_exptl_absorpt_correction_T_min 0.288
_exptl_absorpt_correction_type empirical
_exptl_absorpt_process_details 'DIFABS (PLATON99, Spek, 1999)'
_exptl_crystal_colour dark-orange
_exptl_crystal_density_diffrn 1.492
_exptl_crystal_density_meas ?
_exptl_crystal_density_method 'not measured'
_exptl_crystal_description rod
_exptl_crystal_F_000 2678
_exptl_crystal_size_max 0.50
_exptl_crystal_size_mid 0.30
_exptl_crystal_size_min 0.20
_refine_diff_density_max 0.825
_refine_diff_density_min -0.824
_refine_diff_density_rms 0.112
_refine_ls_extinction_method none
_refine_ls_goodness_of_fit_ref 0.712
_refine_ls_hydrogen_treatment constr
_refine_ls_matrix_type full
_refine_ls_number_parameters 1224
_refine_ls_number_reflns 21037
_refine_ls_number_restraints 0
_refine_ls_restrained_S_all 0.712
_refine_ls_R_factor_all 0.1235
_refine_ls_R_factor_gt 0.0572
_refine_ls_shift/su_max <0.001
_refine_ls_shift/su_mean <0.001
_refine_ls_structure_factor_coef Fsqd
_refine_ls_weighting_details 'calc w=1/[\s^2^(Fo^2^)+(0.0505P)^2^] where P=(Fo^2^+2Fc^2^)/3'
_refine_ls_weighting_scheme calc
_refine_ls_wR_factor_gt 0.1190
_refine_ls_wR_factor_ref 0.1325
_reflns_number_gt 8851
_reflns_number_total 21037
_reflns_threshold_expression I>2sigma(I)
_cod_data_source_file ic048411usi20041117_071619_2.cif
_cod_data_source_block compound1
_cod_depositor_comments
;
The following automatic conversions were performed:

'_exptl_crystal_density_meas' value 'none' was changed to '?' - the
value is perceived as not measured.

Automatic conversion script
Id: cif_fix_values 3008 2015-01-20 13:52:24Z robertas 
;
_cod_original_cell_volume 5794.7(9)
_cod_database_code 4308813

loop_
_symmetry_equiv_pos_as_xyz
'x, y, z'
'-x, -y, -z'

loop_
_atom_site_aniso_label
_atom_site_aniso_U_11
_atom_site_aniso_U_22
_atom_site_aniso_U_33
_atom_site_aniso_U_23
_atom_site_aniso_U_13
_atom_site_aniso_U_12
Fe1 0.0253(5) 0.0476(7) 0.0251(5) 0.0175(5) 0.0165(4) 0.0142(5)
Fe2 0.0255(5) 0.0440(7) 0.0295(5) 0.0165(5) 0.0194(4) 0.0175(5)
Fe3 0.0186(4) 0.0393(7) 0.0250(5) 0.0154(5) 0.0147(4) 0.0118(4)
Fe4 0.0221(5) 0.0433(7) 0.0271(5) 0.0142(5) 0.0154(4) 0.0124(5)
Fe5 0.0205(5) 0.0365(7) 0.0274(5) 0.0141(5) 0.0152(4) 0.0111(4)
Fe6 0.0193(4) 0.0375(7) 0.0260(5) 0.0166(5) 0.0155(4) 0.0118(4)
Fe7 0.0194(4) 0.0370(7) 0.0274(5) 0.0149(5) 0.0155(4) 0.0100(4)
Fe8 0.0240(5) 0.0445(7) 0.0322(5) 0.0233(5) 0.0186(4) 0.0158(5)
Fe9 0.0188(4) 0.0364(6) 0.0263(5) 0.0151(5) 0.0149(4) 0.0113(4)
Fe10 0.0195(5) 0.0445(7) 0.0312(5) 0.0178(5) 0.0164(4) 0.0124(5)
Fe11 0.0246(5) 0.0467(7) 0.0327(5) 0.0220(6) 0.0192(4) 0.0164(5)
O1 0.022(2) 0.033(3) 0.021(2) 0.010(2) 0.0136(19) 0.011(2)
O2 0.017(2) 0.030(3) 0.029(2) 0.012(2) 0.0146(19) 0.005(2)
O3 0.026(2) 0.031(3) 0.029(2) 0.013(2) 0.020(2) 0.015(2)
O4 0.024(2) 0.045(3) 0.024(2) 0.015(2) 0.015(2) 0.012(2)
O5 0.030(2) 0.051(4) 0.028(2) 0.018(3) 0.018(2) 0.012(2)
O6 0.022(2) 0.058(4) 0.025(2) 0.022(3) 0.012(2) 0.012(2)
O7 0.040(3) 0.041(3) 0.045(3) 0.022(3) 0.032(2) 0.028(3)
O8 0.029(2) 0.046(3) 0.032(2) 0.020(3) 0.022(2) 0.021(2)
O9 0.029(3) 0.056(4) 0.050(3) 0.036(3) 0.019(2) 0.023(3)
O10 0.027(2) 0.041(3) 0.030(2) 0.023(2) 0.019(2) 0.017(2)
O11 0.024(2) 0.034(3) 0.026(2) 0.014(2) 0.014(2) 0.011(2)
O12 0.017(2) 0.032(3) 0.025(2) 0.012(2) 0.0122(19) 0.008(2)
O13 0.036(3) 0.051(4) 0.044(3) 0.026(3) 0.023(2) 0.021(3)
O14 0.020(2) 0.037(3) 0.032(2) 0.015(2) 0.016(2) 0.015(2)
O15 0.035(3) 0.061(4) 0.033(3) 0.021(3) 0.021(2) 0.027(3)
O16 0.026(2) 0.049(3) 0.037(3) 0.021(3) 0.022(2) 0.020(2)
O17 0.032(3) 0.051(4) 0.026(3) 0.019(3) 0.015(2) 0.016(3)
O18 0.058(3) 0.059(4) 0.041(3) 0.031(3) 0.029(3) 0.028(3)
O19 0.020(2) 0.052(4) 0.028(3) 0.011(3) 0.013(2) 0.018(2)
O20 0.023(2) 0.046(3) 0.025(2) 0.017(2) 0.016(2) 0.016(2)
O21 0.031(3) 0.047(3) 0.029(3) 0.009(3) 0.018(2) 0.017(3)
O22 0.028(2) 0.051(4) 0.039(3) 0.018(3) 0.024(2) 0.018(2)
O23 0.023(2) 0.051(4) 0.030(3) 0.015(3) 0.014(2) 0.014(2)
O24 0.019(2) 0.044(3) 0.023(2) 0.010(2) 0.0115(19) 0.007(2)
O25 0.021(2) 0.048(3) 0.032(3) 0.022(3) 0.019(2) 0.015(2)
O26 0.023(2) 0.042(3) 0.033(3) 0.020(3) 0.016(2) 0.015(2)
O27 0.023(2) 0.046(3) 0.036(3) 0.017(3) 0.018(2) 0.013(2)
O28 0.031(2) 0.049(4) 0.035(3) 0.017(3) 0.022(2) 0.020(2)
O29 0.026(2) 0.047(3) 0.036(3) 0.024(3) 0.021(2) 0.014(2)
O30 0.024(2) 0.043(3) 0.041(3) 0.024(3) 0.018(2) 0.010(2)
O31 0.024(2) 0.039(3) 0.036(3) 0.020(3) 0.017(2) 0.013(2)
O32 0.020(2) 0.043(3) 0.039(3) 0.021(3) 0.016(2) 0.012(2)
O33 0.018(2) 0.035(3) 0.021(2) 0.012(2) 0.0119(18) 0.010(2)
O34 0.018(2) 0.037(3) 0.028(2) 0.020(2) 0.0158(19) 0.011(2)
O35 0.023(2) 0.040(3) 0.027(2) 0.020(2) 0.0173(19) 0.014(2)
O36 0.026(2) 0.037(3) 0.035(3) 0.019(2) 0.022(2) 0.012(2)
O37 0.020(2) 0.036(3) 0.029(2) 0.017(2) 0.0155(19) 0.011(2)
O38 0.029(2) 0.032(3) 0.035(3) 0.021(2) 0.020(2) 0.014(2)
N1 0.031(3) 0.059(5) 0.026(3) 0.019(3) 0.018(3) 0.019(3)
N2 0.029(3) 0.037(4) 0.031(3) 0.014(3) 0.018(3) 0.015(3)
N3 0.027(3) 0.044(4) 0.031(3) 0.021(3) 0.016(3) 0.013(3)
N4 0.018(3) 0.036(4) 0.023(3) 0.016(3) 0.013(2) 0.014(3)
N5 0.020(3) 0.032(4) 0.034(3) 0.017(3) 0.015(2) 0.008(3)
N6 0.025(3) 0.060(5) 0.025(3) 0.019(3) 0.013(3) 0.018(3)
C1 0.100(3) 0.066(3) 0.050(2) 0.037(2) 0.037(2) 0.004(2)
C2 0.100(3) 0.066(3) 0.050(2) 0.037(2) 0.037(2) 0.004(2)
C3 0.100(3) 0.066(3) 0.050(2) 0.037(2) 0.037(2) 0.004(2)
C4 0.100(3) 0.066(3) 0.050(2) 0.037(2) 0.037(2) 0.004(2)
C5 0.100(3) 0.066(3) 0.050(2) 0.037(2) 0.037(2) 0.004(2)
C6 0.100(3) 0.066(3) 0.050(2) 0.037(2) 0.037(2) 0.004(2)
C7 0.052(4) 0.066(6) 0.027(4) 0.024(4) 0.029(4) 0.036(4)
C8 0.040(4) 0.066(6) 0.021(4) 0.015(4) 0.014(3) 0.013(4)
C9 0.028(4) 0.065(6) 0.027(4) 0.028(4) 0.013(3) 0.015(4)
C10 0.037(4) 0.040(5) 0.035(4) 0.020(4) 0.020(3) 0.017(4)
C11 0.059(5) 0.060(7) 0.068(6) 0.039(5) 0.047(5) 0.036(5)
C12 0.072(6) 0.052(6) 0.081(7) 0.042(6) 0.052(5) 0.026(5)
C13 0.068(6) 0.079(8) 0.061(6) 0.028(6) 0.050(5) 0.033(6)
C14 0.053(5) 0.070(7) 0.058(5) 0.029(5) 0.042(5) 0.043(5)
C15 0.047(4) 0.058(6) 0.042(4) 0.026(5) 0.030(4) 0.041(4)
C16 0.028(4) 0.047(5) 0.027(4) 0.014(4) 0.015(3) 0.015(4)
C17 0.027(4) 0.055(6) 0.041(4) 0.020(4) 0.026(3) 0.020(4)
C18 0.032(4) 0.055(6) 0.036(4) 0.022(4) 0.025(3) 0.027(4)
C19 0.031(4) 0.036(5) 0.058(5) 0.033(4) 0.019(4) 0.019(4)
C20 0.042(5) 0.063(7) 0.074(6) 0.040(6) 0.029(4) 0.033(5)
C21 0.039(5) 0.085(8) 0.104(9) 0.049(8) 0.031(6) 0.040(5)
C22 0.040(5) 0.083(8) 0.096(8) 0.051(7) 0.027(6) 0.034(5)
C23 0.034(4) 0.092(8) 0.066(6) 0.055(6) 0.022(4) 0.031(5)
C24 0.025(4) 0.052(6) 0.047(5) 0.030(5) 0.013(3) 0.014(4)
C25 0.035(4) 0.065(6) 0.031(4) 0.031(4) 0.009(3) 0.017(4)
C26 0.038(4) 0.052(5) 0.028(4) 0.026(4) 0.018(3) 0.023(4)
C27 0.028(3) 0.044(5) 0.028(4) 0.021(4) 0.016(3) 0.017(3)
C28 0.026(3) 0.037(5) 0.026(4) 0.017(4) 0.016(3) 0.010(3)
C29 0.029(4) 0.039(5) 0.038(4) 0.014(4) 0.021(3) 0.013(3)
C30 0.031(4) 0.050(6) 0.045(4) 0.019(4) 0.025(4) 0.024(4)
C31 0.037(4) 0.044(5) 0.038(4) 0.010(4) 0.019(4) 0.022(4)
C32 0.032(4) 0.046(5) 0.050(5) 0.027(5) 0.022(4) 0.021(4)
C33 0.030(4) 0.038(5) 0.022(3) 0.012(4) 0.017(3) 0.018(3)
C34 0.013(3) 0.040(5) 0.029(4) 0.013(4) 0.008(3) 0.006(3)
C35 0.015(3) 0.027(4) 0.033(4) 0.008(3) 0.014(3) 0.000(3)
C36 0.032(4) 0.034(5) 0.042(4) 0.020(4) 0.028(3) 0.017(3)
C37 0.036(4) 0.064(6) 0.046(4) 0.027(5) 0.031(4) 0.024(4)
C38 0.049(5) 0.068(7) 0.062(5) 0.043(5) 0.036(4) 0.023(5)
C39 0.073(6) 0.061(6) 0.068(6) 0.045(5) 0.056(5) 0.027(5)
C40 0.057(5) 0.071(7) 0.084(7) 0.042(6) 0.051(5) 0.026(5)
C41 0.032(4) 0.045(6) 0.067(5) 0.024(5) 0.028(4) 0.013(4)
C42 0.040(4) 0.058(6) 0.058(5) 0.037(5) 0.036(4) 0.030(4)
C43 0.027(4) 0.047(5) 0.040(4) 0.019(4) 0.020(3) 0.013(4)
C44 0.031(4) 0.065(6) 0.035(4) 0.029(4) 0.022(3) 0.031(4)
C45 0.021(3) 0.056(6) 0.051(4) 0.035(4) 0.025(3) 0.026(4)
C46 0.054(2) 0.105(4) 0.0397(18) 0.022(2) 0.0268(17) 0.048(2)
C47 0.054(2) 0.105(4) 0.0397(18) 0.022(2) 0.0268(17) 0.048(2)
C48 0.054(2) 0.105(4) 0.0397(18) 0.022(2) 0.0268(17) 0.048(2)
C49 0.054(2) 0.105(4) 0.0397(18) 0.022(2) 0.0268(17) 0.048(2)
C50 0.054(2) 0.105(4) 0.0397(18) 0.022(2) 0.0268(17) 0.048(2)
C51 0.054(2) 0.105(4) 0.0397(18) 0.022(2) 0.0268(17) 0.048(2)
C52 0.053(5) 0.110(9) 0.035(5) 0.018(6) 0.022(4) 0.045(6)
C53 0.028(4) 0.065(6) 0.042(4) 0.034(5) 0.022(3) 0.026(4)
C54 0.028(4) 0.064(6) 0.042(4) 0.039(5) 0.023(3) 0.031(4)
C55 0.028(4) 0.049(6) 0.031(4) 0.019(4) 0.015(3) 0.009(4)
C56 0.082(6) 0.072(7) 0.076(6) 0.061(6) 0.030(6) 0.024(6)
C57 0.023(3) 0.033(4) 0.029(4) 0.012(4) 0.018(3) 0.016(3)
C58 0.038(4) 0.078(7) 0.046(5) 0.025(5) 0.025(4) 0.038(5)
C59 0.035(4) 0.053(6) 0.028(4) 0.015(4) 0.016(3) 0.016(4)
C60 0.040(5) 0.066(7) 0.055(5) -0.003(5) 0.020(4) 0.020(5)
C61 0.017(3) 0.035(5) 0.035(4) 0.012(4) 0.014(3) 0.009(3)
C62 0.029(4) 0.067(6) 0.034(4) 0.017(4) 0.012(3) 0.022(4)
C63 0.023(3) 0.043(5) 0.038(4) 0.022(4) 0.019(3) 0.014(3)
C64 0.017(3) 0.059(6) 0.044(4) 0.021(4) 0.014(3) 0.004(3)
C65 0.024(3) 0.045(5) 0.034(4) 0.017(4) 0.017(3) 0.008(3)
C66 0.040(5) 0.126(10) 0.037(5) 0.027(6) 0.022(4) 0.043(5)
C67 0.029(4) 0.030(4) 0.039(4) 0.018(4) 0.024(3) 0.015(3)
C68 0.043(4) 0.047(5) 0.065(5) 0.045(5) 0.035(4) 0.022(4)
C69 0.024(4) 0.053(5) 0.018(3) 0.012(4) 0.009(3) 0.016(4)
C70 0.027(4) 0.059(6) 0.049(5) 0.033(5) 0.011(4) 0.010(4)
C71 0.032(4) 0.048(5) 0.032(4) 0.020(4) 0.017(3) 0.020(4)
C72 0.033(3) 0.029(4) 0.027(4) 0.018(3) 0.021(3) 0.018(3)
C73 0.022(3) 0.045(5) 0.026(3) 0.019(4) 0.015(3) 0.017(3)
C74 0.031(3) 0.032(4) 0.029(4) 0.019(3) 0.022(3) 0.017(3)
C75 0.017(3) 0.034(4) 0.024(3) 0.016(3) 0.010(3) 0.010(3)
C76 0.047(4) 0.057(6) 0.043(4) 0.030(5) 0.029(4) 0.028(4)
C77 0.030(3) 0.028(4) 0.036(4) 0.016(4) 0.024(3) 0.015(3)
C78 0.039(4) 0.037(5) 0.042(4) 0.019(4) 0.031(4) 0.021(4)
C79 0.029(3) 0.047(5) 0.026(4) 0.018(4) 0.015(3) 0.027(4)
C80 0.028(3) 0.034(5) 0.038(4) 0.016(4) 0.023(3) 0.013(3)
N7 0.046(5) 0.102(8) 0.088(6) 0.040(6) 0.012(5) 0.015(5)
C81 0.050(5) 0.060(7) 0.059(6) 0.013(5) 0.037(5) 0.019(5)
C82 0.033(5) 0.063(7) 0.080(7) 0.023(6) 0.030(5) 0.010(5)
N8 0.127(8) 0.091(8) 0.068(6) 0.038(6) 0.059(6) 0.055(7)
C83 0.055(5) 0.061(7) 0.056(5) 0.028(5) 0.021(5) 0.021(5)
C84 0.074(6) 0.051(7) 0.045(5) 0.031(5) 0.020(5) 0.015(5)

loop_
_atom_site_label
_atom_site_type_symbol
_atom_site_thermal_displace_type
_atom_site_fract_x
_atom_site_fract_y
_atom_site_fract_z
_atom_site_occupancy
_atom_site_U_iso_or_equiv
_atom_site_calc_flag
_atom_site_refinement_flags
Fe1 Fe Uani 0.59077(6) 0.23315(7) 0.38074(5) 1.000 0.0310(3) . .
Fe2 Fe Uani 0.53169(6) 0.36347(7) 0.30649(6) 1.000 0.0303(3) . .
Fe3 Fe Uani 0.60544(5) 0.23842(6) 0.21680(5) 1.000 0.0260(3) . .
Fe4 Fe Uani 0.74275(6) 0.38057(7) 0.37277(5) 1.000 0.0304(3) . .
Fe5 Fe Uani 0.79919(5) 0.34436(6) 0.24882(5) 1.000 0.0271(3) . .
Fe6 Fe Uani 0.65237(5) 0.20035(6) 0.07805(5) 1.000 0.0253(3) . .
Fe7 Fe Uani 0.83452(5) 0.29905(6) 0.10588(5) 1.000 0.0267(3) . .
Fe8 Fe Uani 0.65205(6) 0.24779(6) -0.06411(6) 1.000 0.0297(3) . .
Fe9 Fe Uani 0.74200(5) 0.11380(6) -0.03365(5) 1.000 0.0255(3) . .
Fe10 Fe Uani 0.94025(6) 0.18674(7) 0.03567(6) 1.000 0.0303(3) . .
Fe11 Fe Uani 1.07447(6) 0.23852(7) -0.02499(6) 1.000 0.0312(3) . .
O1 O Uani 0.8427(2) 0.2085(3) 0.0438(2) 1.000 0.0250(14) . .
O2 O Uani 0.7075(2) 0.2609(3) 0.0396(2) 1.000 0.0255(14) . .
O3 O Uani 0.6212(2) 0.3368(3) 0.2915(2) 1.000 0.0258(14) . .
O4 O Uani 0.5745(3) 0.1862(3) 0.2735(2) 1.000 0.0305(14) . .
O5 O Uani 0.4900(3) 0.1539(3) 0.3668(2) 1.000 0.0359(16) . .
O6 O Uani 0.7092(3) 0.3238(3) 0.4277(2) 1.000 0.0348(16) . .
O7 O Uani 0.5336(3) 0.4456(3) 0.2746(3) 1.000 0.0349(17) . .
O8 O Uani 0.5135(3) 0.2915(3) 0.3558(2) 1.000 0.0313(14) . .
O9 O Uani 0.5900(3) 0.3164(3) -0.0576(3) 1.000 0.0403(19) . .
O10 O Uani 0.6907(3) 0.1605(3) -0.1048(2) 1.000 0.0281(14) . .
O11 O Uani 0.8236(2) 0.0900(3) -0.0760(2) 1.000 0.0275(14) . .
O12 O Uani 0.6572(2) 0.1071(3) 0.0094(2) 1.000 0.0247(14) . .
O13 O Uani 1.1251(3) 0.3402(3) -0.0184(3) 1.000 0.0404(19) . .
O14 O Uani 1.0383(2) 0.1656(3) 0.0187(2) 1.000 0.0280(14) . .
O15 O Uani 1.1355(3) 0.1893(3) -0.0722(3) 1.000 0.0400(19) . .
O16 O Uani 0.9706(3) 0.2548(3) -0.0115(3) 1.000 0.0336(16) . .
O17 O Uani 0.6611(3) 0.1665(3) 0.4088(3) 1.000 0.0358(19) . .
O18 O Uani 0.5966(3) 0.0656(3) 0.2894(3) 1.000 0.0476(19) . .
O19 O Uani 0.4265(3) 0.2780(3) 0.1965(3) 1.000 0.0344(18) . .
O20 O Uani 0.4824(2) 0.2063(3) 0.1363(2) 1.000 0.0292(14) . .
O21 O Uani 0.6190(3) 0.4544(3) 0.4223(3) 1.000 0.0368(17) . .
O22 O Uani 0.7585(3) 0.4835(3) 0.4454(3) 1.000 0.0370(18) . .
O23 O Uani 0.8756(3) 0.4020(3) 0.4344(3) 1.000 0.0356(18) . .
O24 O Uani 0.9145(2) 0.3727(3) 0.3401(2) 1.000 0.0311(14) . .
O25 O Uani 0.5256(2) 0.1720(3) 0.0061(3) 1.000 0.0302(16) . .
O26 O Uani 0.5330(3) 0.1575(3) -0.1027(2) 1.000 0.0306(16) . .
O27 O Uani 0.9570(3) 0.3360(3) 0.1952(3) 1.000 0.0345(16) . .
O28 O Uani 1.0244(3) 0.2666(3) 0.1487(3) 1.000 0.0361(18) . .
O29 O Uani 0.8752(3) 0.3739(3) 0.0684(3) 1.000 0.0329(16) . .
O30 O Uani 0.7568(3) 0.3359(3) -0.0478(3) 1.000 0.0345(16) . .
O31 O Uani 0.7869(3) 0.0507(3) 0.0287(3) 1.000 0.0313(16) . .
O32 O Uani 0.9316(3) 0.1050(3) 0.0731(3) 1.000 0.0329(16) . .
O33 O Uani 0.7420(2) 0.2797(3) 0.2911(2) 1.000 0.0242(14) . .
O34 O Uani 0.6221(2) 0.1539(3) 0.1432(2) 1.000 0.0245(14) . .
O35 O Uani 0.7884(2) 0.2460(3) 0.1695(2) 1.000 0.0265(14) . .
O36 O Uani 0.7806(3) 0.4294(3) 0.3110(3) 1.000 0.0295(16) . .
O37 O Uani 0.6598(2) 0.2975(3) 0.1646(2) 1.000 0.0265(14) . .
O38 O Uani 0.8236(3) 0.3891(3) 0.1857(2) 1.000 0.0284(16) . .
N1 N Uani 0.6299(3) 0.2855(4) 0.5029(3) 1.000 0.037(2) . .
N2 N Uani 0.4341(3) 0.3877(4) 0.3346(3) 1.000 0.0313(19) . .
N3 N Uani 0.5940(3) 0.2172(4) -0.1864(3) 1.000 0.0325(19) . .
N4 N Uani 0.6433(3) 0.0037(3) -0.1194(3) 1.000 0.0232(19) . .
N5 N Uani 1.1895(3) 0.2829(3) 0.0867(3) 1.000 0.0280(19) . .
N6 N Uani 0.9676(3) 0.1848(4) -0.1433(3) 1.000 0.036(2) . .
C1 C Uani 0.4827(7) 0.1318(6) 0.4176(5) 1.000 0.0749(16) . .
C2 C Uani 0.4156(6) 0.0568(6) 0.3871(5) 1.000 0.0749(16) . .
C3 C Uani 0.4038(6) 0.0299(6) 0.4367(5) 1.000 0.0749(16) . .
C4 C Uani 0.4596(6) 0.0748(6) 0.5192(5) 1.000 0.0749(16) . .
C5 C Uani 0.5217(6) 0.1436(6) 0.5480(5) 1.000 0.0749(16) . .
C6 C Uani 0.5355(7) 0.1745(6) 0.4990(5) 1.000 0.0749(16) . .
C7 C Uani 0.6039(5) 0.2513(5) 0.5373(4) 1.000 0.042(3) . .
C8 C Uani 0.7035(4) 0.3622(5) 0.5481(4) 1.000 0.046(3) . .
C9 C Uani 0.7628(4) 0.3556(5) 0.5105(4) 1.000 0.039(3) . .
C10 C Uani 0.5254(4) 0.5101(5) 0.3070(4) 1.000 0.035(3) . .
C11 C Uani 0.5701(5) 0.5770(6) 0.3069(5) 1.000 0.051(3) . .
C12 C Uani 0.5639(6) 0.6462(6) 0.3405(5) 1.000 0.059(4) . .
C13 C Uani 0.5144(6) 0.6538(6) 0.3790(5) 1.000 0.063(4) . .
C14 C Uani 0.4650(5) 0.5865(6) 0.3759(5) 1.000 0.051(3) . .
C15 C Uani 0.4716(5) 0.5175(5) 0.3446(4) 1.000 0.041(3) . .
C16 C Uani 0.4245(4) 0.4511(5) 0.3513(4) 1.000 0.034(3) . .
C17 C Uani 0.3930(4) 0.3287(5) 0.3520(4) 1.000 0.038(3) . .
C18 C Uani 0.4650(4) 0.3069(5) 0.3966(4) 1.000 0.036(3) . .
C19 C Uani 0.5098(4) 0.3023(5) -0.1096(5) 1.000 0.038(3) . .
C20 C Uani 0.4582(5) 0.3365(5) -0.0839(5) 1.000 0.054(3) . .
C21 C Uani 0.3744(5) 0.3230(7) -0.1343(7) 1.000 0.073(4) . .
C22 C Uani 0.3369(6) 0.2749(6) -0.2138(7) 1.000 0.070(4) . .
C23 C Uani 0.3845(5) 0.2414(6) -0.2431(5) 1.000 0.058(4) . .
C24 C Uani 0.4715(4) 0.2534(5) -0.1910(4) 1.000 0.041(3) . .
C25 C Uani 0.5181(4) 0.2171(5) -0.2258(4) 1.000 0.044(3) . .
C26 C Uani 0.6336(4) 0.1723(5) -0.2230(4) 1.000 0.035(3) . .
C27 C Uani 0.6471(4) 0.1162(4) -0.1878(4) 1.000 0.031(2) . .
C28 C Uani 0.8109(4) 0.0208(4) -0.1295(4) 1.000 0.028(2) . .
C29 C Uani 0.8818(4) 0.0130(5) -0.1405(4) 1.000 0.035(3) . .
C30 C Uani 0.8722(4) -0.0535(5) -0.1972(4) 1.000 0.039(3) . .
C31 C Uani 0.7924(4) -0.1166(5) -0.2447(4) 1.000 0.041(3) . .
C32 C Uani 0.7220(4) -0.1099(5) -0.2332(5) 1.000 0.039(3) . .
C33 C Uani 0.7302(4) -0.0438(4) -0.1753(4) 1.000 0.028(2) . .
C34 C Uani 0.6492(4) -0.0503(5) -0.1691(4) 1.000 0.030(2) . .
C35 C Uani 0.5624(4) -0.0091(4) -0.1132(4) 1.000 0.028(2) . .
C36 C Uani 0.5916(4) 0.0288(4) -0.0267(4) 1.000 0.031(3) . .
C37 C Uani 1.2109(4) 0.3821(5) 0.0101(4) 1.000 0.043(3) . .
C38 C Uani 1.2344(5) 0.4338(5) -0.0192(5) 1.000 0.053(3) . .
C39 C Uani 1.3213(6) 0.4783(5) 0.0075(5) 1.000 0.055(3) . .
C40 C Uani 1.3908(6) 0.4755(6) 0.0677(6) 1.000 0.063(4) . .
C41 C Uani 1.3692(5) 0.4251(5) 0.0972(5) 1.000 0.048(3) . .
C42 C Uani 1.2803(5) 0.3790(5) 0.0704(5) 1.000 0.042(3) . .
C43 C Uani 1.2656(4) 0.3346(5) 0.1106(4) 1.000 0.037(3) . .
C44 C Uani 1.1831(4) 0.2385(5) 0.1315(4) 1.000 0.037(3) . .
C45 C Uani 1.1101(4) 0.1595(5) 0.0736(4) 1.000 0.035(3) . .
C46 C Uani 1.1199(5) 0.1474(6) -0.1434(5) 1.000 0.0650(16) . .
C47 C Uani 1.1866(5) 0.1348(6) -0.1573(5) 1.000 0.0650(16) . .
C48 C Uani 1.1684(5) 0.0846(6) -0.2322(5) 1.000 0.0650(16) . .
C49 C Uani 1.0837(5) 0.0459(6) -0.2958(5) 1.000 0.0650(16) . .
C50 C Uani 1.0160(5) 0.0631(6) -0.2842(5) 1.000 0.0650(16) . .
C51 C Uani 1.0334(5) 0.1143(6) -0.2096(5) 1.000 0.0650(16) . .
C52 C Uani 0.9600(5) 0.1327(7) -0.2056(5) 1.000 0.068(4) . .
C53 C Uani 0.8862(4) 0.1978(5) -0.1512(4) 1.000 0.039(3) . .
C54 C Uani 0.9107(4) 0.2633(5) -0.0739(4) 1.000 0.036(3) . .
C55 C Uani 0.6393(4) 0.0975(5) 0.3629(4) 1.000 0.037(3) . .
C56 C Uani 0.6657(6) 0.0445(6) 0.3981(6) 1.000 0.073(4) . .
C57 C Uani 0.4194(4) 0.2255(4) 0.1397(4) 1.000 0.026(2) . .
C58 C Uani 0.3317(4) 0.1752(5) 0.0683(4) 1.000 0.050(3) . .
C59 C Uani 0.6979(5) 0.5006(5) 0.4584(4) 1.000 0.040(3) . .
C60 C Uani 0.7271(5) 0.5801(5) 0.5217(5) 1.000 0.065(3) . .
C61 C Uani 0.9309(4) 0.3928(4) 0.4107(4) 1.000 0.030(2) . .
C62 C Uani 1.0196(4) 0.4058(5) 0.4679(4) 1.000 0.046(3) . .
C63 C Uani 0.4903(4) 0.1486(4) -0.0668(4) 1.000 0.032(2) . .
C64 C Uani 0.3920(4) 0.1074(5) -0.1165(4) 1.000 0.044(3) . .
C65 C Uani 1.0173(4) 0.3104(5) 0.2048(4) 1.000 0.035(2) . .
C66 C Uani 1.0825(5) 0.3309(6) 0.2859(4) 1.000 0.068(4) . .
C67 C Uani 0.8348(4) 0.3791(4) 0.0062(4) 1.000 0.029(2) . .
C68 C Uani 0.8881(4) 0.4421(5) -0.0030(5) 1.000 0.042(3) . .
C69 C Uani 0.8648(4) 0.0563(5) 0.0648(4) 1.000 0.033(2) . .
C70 C Uani 0.8794(4) 0.0037(5) 0.1014(4) 1.000 0.047(3) . .
C71 C Uani 0.8058(4) 0.1073(5) 0.2594(4) 1.000 0.036(3) . .
C72 C Uani 0.7666(4) 0.1610(4) 0.2343(4) 1.000 0.025(2) . .
C73 C Uani 0.7749(4) 0.2224(4) 0.3065(4) 1.000 0.028(2) . .
C74 C Uani 0.6698(4) 0.1104(4) 0.1704(4) 1.000 0.026(2) . .
C75 C Uani 0.8195(4) 0.1936(4) 0.1983(4) 1.000 0.0243(19) . .
C76 C Uani 0.6596(5) 0.4843(5) 0.1567(4) 1.000 0.043(3) . .
C77 C Uani 0.7021(4) 0.4344(4) 0.1857(4) 1.000 0.027(2) . .
C78 C Uani 0.7391(4) 0.4710(4) 0.2752(4) 1.000 0.034(3) . .
C79 C Uani 0.6300(4) 0.3532(4) 0.1446(4) 1.000 0.031(2) . .
C80 C Uani 0.7758(4) 0.4340(4) 0.1631(4) 1.000 0.031(2) . .
N7 N Uani 1.2277(5) 0.4639(6) 0.2720(5) 1.000 0.090(4) . .
C81 C Uani 1.1061(5) 0.4462(6) 0.1425(5) 1.000 0.058(3) . .
C82 C Uani 1.1740(6) 0.4554(6) 0.2143(6) 1.000 0.063(4) . .
N8 N Uani 0.7285(6) 0.3267(6) -0.2576(5) 1.000 0.089(4) . .
C83 C Uani 0.6659(5) 0.4051(6) -0.1803(5) 1.000 0.060(3) . .
C84 C Uani 0.7025(6) 0.3606(6) -0.2231(5) 1.000 0.059(3) . .
H1O H Uiso 0.568(4) 0.125(4) 0.270(4) 1.000 0.04(2) . .
H2A H Uiso 0.37890 0.02550 0.33170 1.000 0.0900 calc R
H3A H Uiso 0.35770 -0.01950 0.41590 1.000 0.0900 calc R
H4A H Uiso 0.45210 0.05490 0.55360 1.000 0.0900 calc R
H5A H Uiso 0.55840 0.17360 0.60350 1.000 0.0900 calc R
H7A H Uiso 0.63190 0.27860 0.59320 1.000 0.0500 calc R
H8A H Uiso 0.73620 0.37480 0.60430 1.000 0.0550 calc R
H8B H Uiso 0.68190 0.40340 0.54420 1.000 0.0550 calc R
H9A H Uiso 0.80910 0.40790 0.53170 1.000 0.0460 calc R
H9B H Uiso 0.79240 0.32120 0.52290 1.000 0.0460 calc R
H11A H Uiso 0.60630 0.57500 0.28280 1.000 0.0620 calc R
H12A H Uiso 0.59430 0.69030 0.33750 1.000 0.0720 calc R
H13A H Uiso 0.51450 0.70310 0.40620 1.000 0.0760 calc R
H14A H Uiso 0.42530 0.58850 0.39630 1.000 0.0620 calc R
H16A H Uiso 0.38340 0.45630 0.36970 1.000 0.0410 calc R
H17A H Uiso 0.34540 0.28220 0.30250 1.000 0.0450 calc R
H17B H Uiso 0.36670 0.34970 0.38440 1.000 0.0450 calc R
H18A H Uiso 0.50550 0.35020 0.45060 1.000 0.0430 calc R
H18B H Uiso 0.43790 0.25980 0.40070 1.000 0.0430 calc R
H20A H Uiso 0.48310 0.37020 -0.02940 1.000 0.0650 calc R
H21A H Uiso 0.34150 0.34680 -0.11470 1.000 0.0880 calc R
H22A H Uiso 0.27770 0.26480 -0.24880 1.000 0.0850 calc R
H23A H Uiso 0.35900 0.21020 -0.29820 1.000 0.0700 calc R
H25A H Uiso 0.49060 0.19130 -0.28170 1.000 0.0530 calc R
H26A H Uiso 0.69120 0.20740 -0.21220 1.000 0.0420 calc R
H26B H Uiso 0.59390 0.14270 -0.28080 1.000 0.0420 calc R
H27A H Uiso 0.58910 0.07500 -0.20680 1.000 0.0370 calc R
H27B H Uiso 0.68360 0.09080 -0.20370 1.000 0.0370 calc R
H29A H Uiso 0.93860 0.05520 -0.10750 1.000 0.0420 calc R
H30A H Uiso 0.92180 -0.05600 -0.20380 1.000 0.0470 calc R
H31A H Uiso 0.78560 -0.16320 -0.28390 1.000 0.0490 calc R
H32A H Uiso 0.66560 -0.15260 -0.26660 1.000 0.0470 calc R
H34A H Uiso 0.59800 -0.09780 -0.20460 1.000 0.0360 calc R
H35A H Uiso 0.52600 -0.06580 -0.13770 1.000 0.0330 calc R
H35B H Uiso 0.52670 0.01480 -0.14030 1.000 0.0330 calc R
H36A H Uiso 0.54000 0.03030 -0.01910 1.000 0.0370 calc R
H36B H Uiso 0.61710 -0.00170 -0.00200 1.000 0.0370 calc R
H38A H Uiso 1.18880 0.43800 -0.05860 1.000 0.0630 calc R
H39A H Uiso 1.33480 0.51150 -0.01470 1.000 0.0660 calc R
H40A H Uiso 1.45100 0.50750 0.08740 1.000 0.0750 calc R
H41A H Uiso 1.41550 0.42140 0.13660 1.000 0.0570 calc R
H43A H Uiso 1.31480 0.34380 0.15730 1.000 0.0450 calc R
H44A H Uiso 1.16960 0.26550 0.17270 1.000 0.0450 calc R
H44B H Uiso 1.23980 0.23370 0.15720 1.000 0.0450 calc R
H45A H Uiso 1.13260 0.12600 0.04540 1.000 0.0410 calc R
H45B H Uiso 1.08960 0.13460 0.10190 1.000 0.0410 calc R
H47A H Uiso 1.24600 0.16080 -0.11520 1.000 0.0780 calc R
H48A H Uiso 1.21600 0.07690 -0.23970 1.000 0.0780 calc R
H49A H Uiso 1.07150 0.00890 -0.34550 1.000 0.0780 calc R
H50A H Uiso 0.95750 0.03960 -0.32760 1.000 0.0780 calc R
H52A H Uiso 0.90320 0.10460 -0.25150 1.000 0.0820 calc R
H53A H Uiso 0.83960 0.14960 -0.16340 1.000 0.0470 calc R
H53B H Uiso 0.86310 0.21210 -0.19430 1.000 0.0470 calc R
H54A H Uiso 0.85680 0.26150 -0.06950 1.000 0.0440 calc R
H54B H Uiso 0.93880 0.31440 -0.07110 1.000 0.0440 calc R
H56A H Uiso 0.73000 0.06850 0.43390 1.000 0.1090 calc R
H56B H Uiso 0.63460 0.03700 0.42730 1.000 0.1090 calc R
H56C H Uiso 0.64970 -0.00630 0.35560 1.000 0.1090 calc R
H58A H Uiso 0.29290 0.14450 0.08100 1.000 0.0750 calc R
H58B H Uiso 0.30520 0.20800 0.04940 1.000 0.0750 calc R
H58C H Uiso 0.33900 0.13990 0.02710 1.000 0.0750 calc R
H60A H Uiso 0.68680 0.60400 0.50240 1.000 0.0970 calc R
H60B H Uiso 0.72640 0.57600 0.56770 1.000 0.0970 calc R
H60C H Uiso 0.78750 0.61250 0.53690 1.000 0.0970 calc R
H62A H Uiso 1.02330 0.41860 0.51950 1.000 0.0690 calc R
H62B H Uiso 1.03030 0.35830 0.45020 1.000 0.0690 calc R
H62C H Uiso 1.06450 0.44930 0.47230 1.000 0.0690 calc R
H64A H Uiso 0.36790 0.08330 -0.09000 1.000 0.0650 calc R
H64B H Uiso 0.36660 0.14500 -0.12460 1.000 0.0650 calc R
H64C H Uiso 0.37670 0.06670 -0.16770 1.000 0.0650 calc R
H66A H Uiso 1.07270 0.36820 0.32360 1.000 0.1020 calc R
H66B H Uiso 1.07520 0.28360 0.29290 1.000 0.1020 calc R
H66C H Uiso 1.14270 0.35470 0.29510 1.000 0.1020 calc R
H68A H Uiso 0.87920 0.48980 0.01870 1.000 0.0630 calc R
H68B H Uiso 0.95110 0.45250 0.02540 1.000 0.0630 calc R
H68C H Uiso 0.86890 0.42520 -0.05900 1.000 0.0630 calc R
H70A H Uiso 0.82230 -0.03810 0.08140 1.000 0.0700 calc R
H70B H Uiso 0.90730 0.03380 0.15880 1.000 0.0700 calc R
H70C H Uiso 0.91830 -0.01920 0.08820 1.000 0.0700 calc R
H71A H Uiso 0.77860 0.08870 0.28720 1.000 0.0530 calc R
H71B H Uiso 0.87000 0.13610 0.29460 1.000 0.0530 calc R
H71C H Uiso 0.79410 0.06260 0.21270 1.000 0.0530 calc R
H73A H Uiso 0.74140 0.19630 0.32680 1.000 0.0340 calc R
H73B H Uiso 0.83810 0.24990 0.34800 1.000 0.0340 calc R
H74A H Uiso 0.66810 0.07050 0.12500 1.000 0.0300 calc R
H74B H Uiso 0.63930 0.08240 0.19140 1.000 0.0300 calc R
H75A H Uiso 0.88300 0.22230 0.23890 1.000 0.0290 calc R
H75B H Uiso 0.81420 0.14930 0.15410 1.000 0.0290 calc R
H76A H Uiso 0.61070 0.48370 0.16810 1.000 0.0650 calc R
H76B H Uiso 0.70390 0.53810 0.18360 1.000 0.0650 calc R
H76C H Uiso 0.63660 0.46340 0.09970 1.000 0.0650 calc R
H78A H Uiso 0.78280 0.52530 0.29950 1.000 0.0400 calc R
H78B H Uiso 0.69000 0.47340 0.28640 1.000 0.0400 calc R
H79A H Uiso 0.58250 0.35640 0.15790 1.000 0.0360 calc R
H79B H Uiso 0.60380 0.33400 0.08690 1.000 0.0360 calc R
H80A H Uiso 0.74860 0.41360 0.10530 1.000 0.0370 calc R
H80B H Uiso 0.81880 0.48870 0.18760 1.000 0.0370 calc R
H81A H Uiso 1.04770 0.41600 0.13320 1.000 0.0870 calc R
H81B H Uiso 1.11460 0.41860 0.09840 1.000 0.0870 calc R
H81C H Uiso 1.10960 0.49790 0.14670 1.000 0.0870 calc R
H83A H Uiso 0.61570 0.40970 -0.21760 1.000 0.0900 calc R
H83B H Uiso 0.71190 0.45740 -0.14080 1.000 0.0900 calc R
H83C H Uiso 0.64560 0.37780 -0.15410 1.000 0.0900 calc R

loop_
_atom_type_symbol
_atom_type_description
_atom_type_scat_dispersion_real
_atom_type_scat_dispersion_imag
_atom_type_scat_source
C C 0.0033 0.0016 'International Tables Vol C Tables 4.2.6.8 and 6.1.1.4'
H H 0.0000 0.0000 'International Tables Vol C Tables 4.2.6.8 and 6.1.1.4'
N N 0.0061 0.0033 'International Tables Vol C Tables 4.2.6.8 and 6.1.1.4'
O O 0.0106 0.0060 'International Tables Vol C Tables 4.2.6.8 and 6.1.1.4'
Fe Fe 0.3463 0.8444 'International Tables Vol C Tables 4.2.6.8 and 6.1.1.4'

loop_
_geom_angle_atom_site_label_1
_geom_angle_atom_site_label_2
_geom_angle_atom_site_label_3
_geom_angle
_geom_angle_site_symmetry_1
_geom_angle_site_symmetry_3
_geom_angle_publ_flag
O5 C1 C6 125.6(8) . . ?
O5 C1 C2 117.0(8) . . ?
C6 C1 C2 117.4(8) . . ?
C3 C2 C1 120.3(8) . . ?
C3 C2 H2A 119.9 . . ?
C1 C2 H2A 119.9 . . ?
C2 C3 C4 120.5(9) . . ?
C2 C3 H3A 119.7 . . ?
C4 C3 H3A 119.7 . . ?
C5 C4 C3 119.8(8) . . ?
C5 C4 H4A 120.1 . . ?
C3 C4 H4A 120.1 . . ?
C4 C5 C6 121.8(9) . . ?
C4 C5 H5A 119.1 . . ?
C6 C5 H5A 119.1 . . ?
C1 C6 C5 120.2(9) . . ?
C1 C6 C7 123.0(7) . . ?
C5 C6 C7 116.7(8) . . ?
N1 C7 C6 125.4(7) . . ?
N1 C7 H7A 117.3 . . ?
C6 C7 H7A 117.3 . . ?
N1 C8 C9 104.8(6) . . ?
N1 C8 H8A 110.8 . . ?
C9 C8 H8A 110.8 . . ?
N1 C8 H8B 110.8 . . ?
C9 C8 H8B 110.8 . . ?
H8A C8 H8B 108.9 . . ?
O6 C9 C8 108.5(5) . . ?
O6 C9 H9A 110.0 . . ?
C8 C9 H9A 110.0 . . ?
O6 C9 H9B 110.0 . . ?
C8 C9 H9B 110.0 . . ?
H9A C9 H9B 108.4 . . ?
O7 C10 C11 119.9(7) . . ?
O7 C10 C15 124.1(7) . . ?
C11 C10 C15 115.9(8) . . ?
C12 C11 C10 122.0(8) . . ?
C12 C11 H11A 119.0 . . ?
C10 C11 H11A 119.0 . . ?
C11 C12 C13 122.0(9) . . ?
C11 C12 H12A 119.0 . . ?
C13 C12 H12A 119.0 . . ?
C14 C13 C12 116.9(9) . . ?
C14 C13 H13A 121.6 . . ?
C12 C13 H13A 121.6 . . ?
C15 C14 C13 122.1(7) . . ?
C15 C14 H14A 119.0 . . ?
C13 C14 H14A 119.0 . . ?
C14 C15 C10 120.8(8) . . ?
C14 C15 C16 118.6(7) . . ?
C10 C15 C16 120.5(7) . . ?
N2 C16 C15 125.1(6) . . ?
N2 C16 H16A 117.5 . . ?
C15 C16 H16A 117.5 . . ?
N2 C17 C18 107.2(5) . . ?
N2 C17 H17A 110.3 . . ?
C18 C17 H17A 110.3 . . ?
N2 C17 H17B 110.3 . . ?
C18 C17 H17B 110.3 . . ?
H17A C17 H17B 108.5 . . ?
O8 C18 C17 109.3(5) . . ?
O8 C18 H18A 109.8 . . ?
C17 C18 H18A 109.8 . . ?
O8 C18 H18B 109.8 . . ?
C17 C18 H18B 109.8 . . ?
H18A C18 H18B 108.3 . . ?
O9 C19 C24 123.1(7) . . ?
O9 C19 C20 119.4(7) . . ?
C24 C19 C20 117.5(6) . . ?
C21 C20 C19 122.4(9) . . ?
C21 C20 H20A 118.8 . . ?
C19 C20 H20A 118.8 . . ?
C20 C21 C22 120.0(9) . . ?
C20 C21 H21A 120.0 . . ?
C22 C21 H21A 120.0 . . ?
C23 C22 C21 120.5(8) . . ?
C23 C22 H22A 119.7 . . ?
C21 C22 H22A 119.7 . . ?
C22 C23 C24 120.2(9) . . ?
C22 C23 H23A 119.9 . . ?
C24 C23 H23A 119.9 . . ?
C19 C24 C23 119.3(7) . . ?
C19 C24 C25 123.3(6) . . ?
C23 C24 C25 117.3(7) . . ?
N3 C25 C24 124.6(7) . . ?
N3 C25 H25A 117.7 . . ?
C24 C25 H25A 117.7 . . ?
N3 C26 C27 107.1(5) . . ?
N3 C26 H26A 110.3 . . ?
C27 C26 H26A 110.3 . . ?
N3 C26 H26B 110.3 . . ?
C27 C26 H26B 110.3 . . ?
H26A C26 H26B 108.5 . . ?
O10 C27 C26 107.5(6) . . ?
O10 C27 H27A 110.2 . . ?
C26 C27 H27A 110.2 . . ?
O10 C27 H27B 110.2 . . ?
C26 C27 H27B 110.2 . . ?
H27A C27 H27B 108.5 . . ?
O11 C28 C33 123.6(6) . . ?
O11 C28 C29 118.9(6) . . ?
C33 C28 C29 117.5(7) . . ?
C30 C29 C28 122.0(7) . . ?
C30 C29 H29A 119.0 . . ?
C28 C29 H29A 119.0 . . ?
C29 C30 C31 121.2(6) . . ?
C29 C30 H30A 119.4 . . ?
C31 C30 H30A 119.4 . . ?
C30 C31 C32 117.2(8) . . ?
C30 C31 H31A 121.4 . . ?
C32 C31 H31A 121.4 . . ?
C31 C32 C33 122.9(7) . . ?
C31 C32 H32A 118.5 . . ?
C33 C32 H32A 118.5 . . ?
C32 C33 C28 119.0(6) . . ?
C32 C33 C34 114.5(6) . . ?
C28 C33 C34 126.4(7) . . ?
N4 C34 C33 124.2(6) . . ?
N4 C34 H34A 117.9 . . ?
C33 C34 H34A 117.9 . . ?
N4 C35 C36 106.5(5) . . ?
N4 C35 H35A 110.4 . . ?
C36 C35 H35A 110.4 . . ?
N4 C35 H35B 110.4 . . ?
C36 C35 H35B 110.4 . . ?
H35A C35 H35B 108.6 . . ?
O12 C36 C35 108.7(5) . . ?
O12 C36 H36A 109.9 . . ?
C35 C36 H36A 109.9 . . ?
O12 C36 H36B 109.9 . . ?
C35 C36 H36B 109.9 . . ?
H36A C36 H36B 108.3 . . ?
O13 C37 C38 119.1(6) . . ?
O13 C37 C42 123.2(7) . . ?
C38 C37 C42 117.6(7) . . ?
C39 C38 C37 121.9(7) . . ?
C39 C38 H38A 119.0 . . ?
C37 C38 H38A 119.0 . . ?
C38 C39 C40 120.7(8) . . ?
C38 C39 H39A 119.6 . . ?
C40 C39 H39A 119.6 . . ?
C41 C40 C39 118.3(8) . . ?
C41 C40 H40A 120.9 . . ?
C39 C40 H40A 120.9 . . ?
C40 C41 C42 121.6(7) . . ?
C40 C41 H41A 119.2 . . ?
C42 C41 H41A 119.2 . . ?
C41 C42 C37 119.7(7) . . ?
C41 C42 C43 116.7(6) . . ?
C37 C42 C43 123.5(6) . . ?
N5 C43 C42 123.4(6) . . ?
N5 C43 H43A 118.3 . . ?
C42 C43 H43A 118.3 . . ?
N5 C44 C45 106.9(5) . . ?
N5 C44 H44A 110.3 . . ?
C45 C44 H44A 110.3 . . ?
N5 C44 H44B 110.3 . . ?
C45 C44 H44B 110.3 . . ?
H44A C44 H44B 108.6 . . ?
O14 C45 C44 110.5(6) . . ?
O14 C45 H45A 109.6 . . ?
C44 C45 H45A 109.6 . . ?
O14 C45 H45B 109.6 . . ?
C44 C45 H45B 109.6 . . ?
H45A C45 H45B 108.1 . . ?
O15 C46 C47 121.3(7) . . ?
O15 C46 C51 121.0(7) . . ?
C47 C46 C51 117.6(7) . . ?
C46 C47 C48 121.1(8) . . ?
C46 C47 H47A 119.4 . . ?
C48 C47 H47A 119.4 . . ?
C49 C48 C47 122.1(7) . . ?
C49 C48 H48A 119.0 . . ?
C47 C48 H48A 119.0 . . ?
C48 C49 C50 117.5(8) . . ?
C48 C49 H49A 121.2 . . ?
C50 C49 H49A 121.2 . . ?
C49 C50 C51 121.0(7) . . ?
C49 C50 H50A 119.5 . . ?
C51 C50 H50A 119.5 . . ?
C50 C51 C46 120.1(7) . . ?
C50 C51 C52 116.3(7) . . ?
C46 C51 C52 123.6(8) . . ?
N6 C52 C51 123.8(8) . . ?
N6 C52 H52A 118.1 . . ?
C51 C52 H52A 118.1 . . ?
N6 C53 C54 107.6(5) . . ?
N6 C53 H53A 110.2 . . ?
C54 C53 H53A 110.2 . . ?
N6 C53 H53B 110.2 . . ?
C54 C53 H53B 110.2 . . ?
H53A C53 H53B 108.5 . . ?
O16 C54 C53 108.8(6) . . ?
O16 C54 H54B 109.9 . . ?
C53 C54 H54B 109.9 . . ?
O16 C54 H54A 109.9 . . ?
C53 C54 H54A 109.9 . . ?
H54B C54 H54A 108.3 . . ?
O17 C55 O18 126.9(7) . . ?
O17 C55 C56 118.1(7) . . ?
O18 C55 C56 115.0(8) . . ?
C55 C56 H56C 109.5 . . ?
C55 C56 H56B 109.5 . . ?
H56C C56 H56B 109.5 . . ?
C55 C56 H56A 109.5 . . ?
H56C C56 H56A 109.5 . . ?
H56B C56 H56A 109.5 . . ?
O19 C57 O20 125.6(6) . . ?
O19 C57 C58 120.3(5) . . ?
O20 C57 C58 114.0(6) . . ?
C57 C58 H58C 109.5 . . ?
C57 C58 H58B 109.5 . . ?
H58C C58 H58B 109.5 . . ?
C57 C58 H58A 109.5 . . ?
H58C C58 H58A 109.5 . . ?
H58B C58 H58A 109.5 . . ?
O21 C59 O22 123.6(7) . . ?
O21 C59 C60 119.7(6) . . ?
O22 C59 C60 116.7(7) . . ?
C59 C60 H60C 109.5 . . ?
C59 C60 H60B 109.5 . . ?
H60C C60 H60B 109.5 . . ?
C59 C60 H60A 109.5 . . ?
H60C C60 H60A 109.5 . . ?
H60B C60 H60A 109.5 . . ?
O24 C61 O23 124.3(5) . . ?
O24 C61 C62 117.1(5) . . ?
O23 C61 C62 118.7(6) . . ?
C61 C62 H62C 109.5 . . ?
C61 C62 H62B 109.5 . . ?
H62C C62 H62B 109.5 . . ?
C61 C62 H62A 109.5 . . ?
H62C C62 H62A 109.5 . . ?
H62B C62 H62A 109.5 . . ?
O25 C63 O26 124.2(6) . . ?
O25 C63 C64 119.6(6) . . ?
O26 C63 C64 116.2(6) . . ?
C63 C64 H64C 109.5 . . ?
C63 C64 H64B 109.5 . . ?
H64C C64 H64B 109.5 . . ?
C63 C64 H64A 109.5 . . ?
H64C C64 H64A 109.5 . . ?
H64B C64 H64A 109.5 . . ?
O27 C65 O28 123.9(6) . . ?
O27 C65 C66 118.4(7) . . ?
O28 C65 C66 117.7(6) . . ?
C65 C66 H66C 109.5 . . ?
C65 C66 H66B 109.5 . . ?
H66C C66 H66B 109.5 . . ?
C65 C66 H66A 109.5 . . ?
H66C C66 H66A 109.5 . . ?
H66B C66 H66A 109.5 . . ?
O30 C67 O29 126.3(6) . . ?
O30 C67 C68 118.3(6) . . ?
O29 C67 C68 115.4(6) . . ?
C67 C68 H68C 109.5 . . ?
C67 C68 H68B 109.5 . . ?
H68C C68 H68B 109.5 . . ?
C67 C68 H68A 109.5 . . ?
H68C C68 H68A 109.5 . . ?
H68B C68 H68A 109.5 . . ?
O32 C69 O31 123.7(7) . . ?
O32 C69 C70 117.8(5) . . ?
O31 C69 C70 118.5(6) . . ?
C69 C70 H70A 109.5 . . ?
C69 C70 H70B 109.5 . . ?
H70A C70 H70B 109.5 . . ?
C69 C70 H70C 109.5 . . ?
H70A C70 H70C 109.5 . . ?
H70B C70 H70C 109.5 . . ?
C72 C71 H71A 109.5 . . ?
C72 C71 H71B 109.5 . . ?
H71A C71 H71B 109.5 . . ?
C72 C71 H71C 109.5 . . ?
H71A C71 H71C 109.5 . . ?
H71B C71 H71C 109.5 . . ?
C73 C72 C71 107.2(5) . . ?
C73 C72 C74 112.1(5) . . ?
C71 C72 C74 107.1(5) . . ?
C73 C72 C75 114.5(6) . . ?
C71 C72 C75 105.8(5) . . ?
C74 C72 C75 109.6(5) . . ?
O33 C73 C72 112.9(5) . . ?
O33 C73 H73A 109.0 . . ?
C72 C73 H73A 109.0 . . ?
O33 C73 H73B 109.0 . . ?
C72 C73 H73B 109.0 . . ?
H73A C73 H73B 107.8 . . ?
O34 C74 C72 113.7(5) . . ?
O34 C74 H74A 108.8 . . ?
C72 C74 H74A 108.8 . . ?
O34 C74 H74B 108.8 . . ?
C72 C74 H74B 108.8 . . ?
H74A C74 H74B 107.7 . . ?
O35 C75 C72 112.8(5) . . ?
O35 C75 H75A 109.0 . . ?
C72 C75 H75A 109.0 . . ?
O35 C75 H75B 109.0 . . ?
C72 C75 H75B 109.0 . . ?
H75A C75 H75B 107.8 . . ?
C77 C76 H76C 109.5 . . ?
C77 C76 H76B 109.5 . . ?
H76C C76 H76B 109.5 . . ?
C77 C76 H76A 109.5 . . ?
H76C C76 H76A 109.5 . . ?
H76B C76 H76A 109.5 . . ?
C79 C77 C76 106.9(5) . . ?
C79 C77 C78 111.4(5) . . ?
C76 C77 C78 107.3(6) . . ?
C79 C77 C80 111.2(6) . . ?
C76 C77 C80 107.6(5) . . ?
C78 C77 C80 112.2(5) . . ?
O36 C78 C77 113.7(6) . . ?
O36 C78 H78A 108.8 . . ?
C77 C78 H78A 108.8 . . ?
O36 C78 H78B 108.8 . . ?
C77 C78 H78B 108.8 . . ?
H78A C78 H78B 107.7 . . ?
O37 C79 C77 114.1(5) . . ?
O37 C79 H79A 108.7 . . ?
C77 C79 H79A 108.7 . . ?
O37 C79 H79B 108.7 . . ?
C77 C79 H79B 108.7 . . ?
H79A C79 H79B 107.6 . . ?
O38 C80 C77 115.6(5) . . ?
O38 C80 H80A 108.4 . . ?
C77 C80 H80A 108.4 . . ?
O38 C80 H80B 108.4 . . ?
C77 C80 H80B 108.4 . . ?
H80A C80 H80B 107.4 . . ?
C7 N1 C8 120.8(6) . . ?
C7 N1 Fe1 125.2(6) . . ?
C8 N1 Fe1 113.1(4) . . ?
C16 N2 C17 121.3(6) . . ?
C16 N2 Fe2 126.3(5) . . ?
C17 N2 Fe2 110.7(4) . . ?
C25 N3 C26 122.9(6) . . ?
C25 N3 Fe8 123.1(5) . . ?
C26 N3 Fe8 110.7(4) . . ?
C34 N4 C35 121.0(5) . . ?
C34 N4 Fe9 127.7(4) . . ?
C35 N4 Fe9 111.1(4) . . ?
C43 N5 C44 118.6(5) . . ?
C43 N5 Fe11 125.2(5) . . ?
C44 N5 Fe11 115.1(4) . . ?
C52 N6 C53 116.3(6) . . ?
C52 N6 Fe11 127.6(5) . . ?
C53 N6 Fe11 114.8(4) . . ?
Fe9 O1 Fe7 122.9(2) . . ?
Fe9 O1 Fe10 103.5(2) . . ?
Fe7 O1 Fe10 133.5(2) . . ?
Fe8 O2 Fe6 123.8(2) . . ?
Fe8 O2 Fe7 124.6(2) . . ?
Fe6 O2 Fe7 106.74(19) . . ?
Fe2 O3 Fe4 124.2(2) . . ?
Fe2 O3 Fe3 126.5(2) . . ?
Fe4 O3 Fe3 104.35(19) . . ?
Fe3 O4 Fe1 128.5(3) . . ?
Fe3 O4 H1O 132(3) . . ?
Fe1 O4 H1O 95(3) . . ?
C1 O5 Fe1 128.8(5) . . ?
C9 O6 Fe4 119.0(4) . . ?
C9 O6 Fe1 114.2(4) . . ?
Fe4 O6 Fe1 125.8(2) . . ?
C10 O7 Fe2 127.8(4) . . ?
C18 O8 Fe1 119.8(4) . . ?
C18 O8 Fe2 113.6(4) . . ?
Fe1 O8 Fe2 123.10(19) . . ?
C19 O9 Fe8 127.1(5) . . ?
C27 O10 Fe9 120.8(4) . . ?
C27 O10 Fe8 115.3(4) . . ?
Fe9 O10 Fe8 118.5(2) . . ?
C28 O11 Fe9 127.9(4) . . ?
C28 O11 Fe10 134.2(4) . . ?
Fe9 O11 Fe10 90.14(18) . . ?
C36 O12 Fe6 124.0(3) . . ?
C36 O12 Fe9 112.5(4) . . ?
Fe6 O12 Fe9 122.5(2) . . ?
C37 O13 Fe11 126.5(5) . . ?
C45 O14 Fe10 124.7(4) . . ?
C45 O14 Fe11 114.3(3) . . ?
Fe10 O14 Fe11 104.7(2) . . ?
C46 O15 Fe11 137.0(5) . . ?
C54 O16 Fe10 127.1(4) . . ?
C54 O16 Fe11 113.3(3) . . ?
Fe10 O16 Fe11 105.0(2) . . ?
C55 O17 Fe1 123.3(4) . . ?
C57 O19 Fe2 134.9(4) . . ?
C57 O20 Fe3 132.3(4) . . ?
C59 O21 Fe2 134.8(4) . . ?
C59 O22 Fe4 126.1(5) . . ?
C61 O23 Fe4 131.0(4) . . ?
C61 O24 Fe5 126.4(4) . . ?
C63 O25 Fe6 125.8(4) . . ?
C63 O26 Fe8 129.5(5) . . ?
C65 O27 Fe7 133.7(5) . . ?
C65 O28 Fe10 135.6(4) . . ?
C67 O29 Fe7 130.5(4) . . ?
C67 O30 Fe8 135.5(4) . . ?
C69 O31 Fe9 128.2(4) . . ?
C69 O32 Fe10 130.0(4) . . ?
C73 O33 Fe5 118.4(3) . . ?
C73 O33 Fe3 116.5(4) . . ?
Fe5 O33 Fe3 104.48(17) . . ?
C73 O33 Fe4 128.3(3) . . ?
Fe5 O33 Fe4 91.89(19) . . ?
Fe3 O33 Fe4 91.64(16) . . ?
C74 O34 Fe6 118.7(3) . . ?
C74 O34 Fe3 121.6(4) . . ?
Fe6 O34 Fe3 104.0(2) . . ?
C75 O35 Fe5 117.3(3) . . ?
C75 O35 Fe6 118.5(3) . . ?
Fe5 O35 Fe6 101.66(18) . . ?
C75 O35 Fe7 126.5(3) . . ?
Fe5 O35 Fe7 96.44(19) . . ?
Fe6 O35 Fe7 90.66(15) . . ?
C78 O36 Fe5 119.4(4) . . ?
C78 O36 Fe4 125.4(3) . . ?
Fe5 O36 Fe4 98.8(2) . . ?
C79 O37 Fe6 120.0(4) . . ?
C79 O37 Fe3 121.4(3) . . ?
Fe6 O37 Fe3 97.85(19) . . ?
C79 O37 Fe5 114.6(4) . . ?
Fe6 O37 Fe5 98.95(17) . . ?
Fe3 O37 Fe5 99.70(16) . . ?
C80 O38 Fe5 117.8(3) . . ?
C80 O38 Fe7 123.5(4) . . ?
Fe5 O38 Fe7 102.5(2) . . ?
O5 Fe1 O4 99.32(19) . . ?
O5 Fe1 O8 88.10(19) . . ?
O4 Fe1 O8 93.94(19) . . ?
O5 Fe1 O6 163.94(17) . . ?
O4 Fe1 O6 95.70(18) . . ?
O8 Fe1 O6 96.55(19) . . ?
O5 Fe1 O17 86.26(19) . . ?
O4 Fe1 O17 88.8(2) . . ?
O8 Fe1 O17 174.07(18) . . ?
O6 Fe1 O17 88.42(19) . . ?
O5 Fe1 N1 86.6(2) . . ?
O4 Fe1 N1 170.73(18) . . ?
O8 Fe1 N1 93.4(2) . . ?
O6 Fe1 N1 77.8(2) . . ?
O17 Fe1 N1 84.5(2) . . ?
O3 Fe2 O7 101.69(19) . . ?
O3 Fe2 O8 93.19(17) . . ?
O7 Fe2 O8 164.09(19) . . ?
O3 Fe2 O19 96.06(18) . . ?
O7 Fe2 O19 92.9(2) . . ?
O8 Fe2 O19 91.13(19) . . ?
O3 Fe2 O21 94.87(18) . . ?
O7 Fe2 O21 86.1(2) . . ?
O8 Fe2 O21 87.11(19) . . ?
O19 Fe2 O21 169.01(17) . . ?
O3 Fe2 N2 172.3(2) . . ?
O7 Fe2 N2 85.3(2) . . ?
O8 Fe2 N2 79.6(2) . . ?
O19 Fe2 N2 86.7(2) . . ?
O21 Fe2 N2 82.32(19) . . ?
O3 Fe3 O4 91.2(2) . . ?
O3 Fe3 O20 98.62(18) . . ?
O4 Fe3 O20 95.70(17) . . ?
O3 Fe3 O34 163.70(16) . . ?
O4 Fe3 O34 99.86(19) . . ?
O20 Fe3 O34 92.16(17) . . ?
O3 Fe3 O33 82.37(17) . . ?
O4 Fe3 O33 93.63(16) . . ?
O20 Fe3 O33 170.60(16) . . ?
O34 Fe3 O33 85.02(16) . . ?
O3 Fe3 O37 89.55(18) . . ?
O4 Fe3 O37 171.13(16) . . ?
O20 Fe3 O37 92.92(16) . . ?
O34 Fe3 O37 77.68(17) . . ?
O33 Fe3 O37 77.72(15) . . ?
O3 Fe4 O22 103.34(18) . . ?
O3 Fe4 O6 90.95(17) . . ?
O22 Fe4 O6 95.8(2) . . ?
O3 Fe4 O36 89.82(17) . . ?
O22 Fe4 O36 89.96(19) . . ?
O6 Fe4 O36 173.9(2) . . ?
O3 Fe4 O23 162.71(19) . . ?
O22 Fe4 O23 93.13(19) . . ?
O6 Fe4 O23 92.65(17) . . ?
O36 Fe4 O23 84.87(17) . . ?
O3 Fe4 O33 81.12(17) . . ?
O22 Fe4 O33 170.46(17) . . ?
O6 Fe4 O33 92.53(19) . . ?
O36 Fe4 O33 81.57(18) . . ?
O23 Fe4 O33 81.82(17) . . ?
O38 Fe5 O36 97.01(19) . . ?
O38 Fe5 O24 107.53(17) . . ?
O36 Fe5 O24 91.43(19) . . ?
O38 Fe5 O35 84.41(18) . . ?
O36 Fe5 O35 167.00(17) . . ?
O24 Fe5 O35 100.48(18) . . ?
O38 Fe5 O33 165.37(17) . . ?
O36 Fe5 O33 86.35(18) . . ?
O24 Fe5 O33 86.55(16) . . ?
O35 Fe5 O33 89.19(17) . . ?
O38 Fe5 O37 88.10(16) . . ?
O36 Fe5 O37 86.65(17) . . ?
O24 Fe5 O37 164.37(17) . . ?
O35 Fe5 O37 80.47(17) . . ?
O33 Fe5 O37 77.86(15) . . ?
O2 Fe6 O12 89.85(18) . . ?
O2 Fe6 O25 99.79(17) . . ?
O12 Fe6 O25 94.54(18) . . ?
O2 Fe6 O34 166.07(17) . . ?
O12 Fe6 O34 95.88(18) . . ?
O25 Fe6 O34 92.42(16) . . ?
O2 Fe6 O37 93.87(18) . . ?
O12 Fe6 O37 171.57(16) . . ?
O25 Fe6 O37 92.28(18) . . ?
O34 Fe6 O37 78.86(17) . . ?
O2 Fe6 O35 81.56(16) . . ?
O12 Fe6 O35 94.54(17) . . ?
O25 Fe6 O35 170.82(19) . . ?
O34 Fe6 O35 85.34(15) . . ?
O37 Fe6 O35 78.56(16) . . ?
O1 Fe7 O2 94.07(18) . . ?
O1 Fe7 O29 101.42(19) . . ?
O2 Fe7 O29 99.13(17) . . ?
O1 Fe7 O27 92.15(18) . . ?
O2 Fe7 O27 165.06(17) . . ?
O29 Fe7 O27 92.92(18) . . ?
O1 Fe7 O38 170.29(17) . . ?
O2 Fe7 O38 86.65(17) . . ?
O29 Fe7 O38 88.01(18) . . ?
O27 Fe7 O38 84.97(18) . . ?
O1 Fe7 O35 94.91(18) . . ?
O2 Fe7 O35 80.37(15) . . ?
O29 Fe7 O35 163.65(19) . . ?
O27 Fe7 O35 85.57(16) . . ?
O38 Fe7 O35 75.64(17) . . ?
O2 Fe8 O9 102.8(2) . . ?
O2 Fe8 O10 92.67(18) . . ?
O9 Fe8 O10 163.35(19) . . ?
O2 Fe8 O30 95.40(17) . . ?
O9 Fe8 O30 89.49(19) . . ?
O10 Fe8 O30 95.14(18) . . ?
O2 Fe8 O26 95.95(17) . . ?
O9 Fe8 O26 86.87(19) . . ?
O10 Fe8 O26 85.47(17) . . ?
O30 Fe8 O26 168.59(17) . . ?
O2 Fe8 N3 171.0(2) . . ?
O9 Fe8 N3 85.9(2) . . ?
O10 Fe8 N3 78.4(2) . . ?
O30 Fe8 N3 86.77(19) . . ?
O26 Fe8 N3 82.18(18) . . ?
O1 Fe9 O12 105.02(17) . . ?
O1 Fe9 O11 84.17(17) . . ?
O12 Fe9 O11 163.00(19) . . ?
O1 Fe9 O10 94.17(18) . . ?
O12 Fe9 O10 98.69(16) . . ?
O11 Fe9 O10 94.79(16) . . ?
O1 Fe9 N4 172.60(19) . . ?
O12 Fe9 N4 80.48(18) . . ?
O11 Fe9 N4 89.29(19) . . ?
O10 Fe9 N4 89.82(19) . . ?
O1 Fe9 O31 92.35(17) . . ?
O12 Fe9 O31 82.37(16) . . ?
O11 Fe9 O31 83.00(16) . . ?
O10 Fe9 O31 172.87(19) . . ?
N4 Fe9 O31 83.38(18) . . ?
O1 Fe10 O16 99.58(18) . . ?
O1 Fe10 O32 96.43(17) . . ?
O16 Fe10 O32 163.45(18) . . ?
O1 Fe10 O14 174.92(17) . . ?
O16 Fe10 O14 76.11(17) . . ?
O32 Fe10 O14 87.70(18) . . ?
O1 Fe10 O28 90.49(18) . . ?
O16 Fe10 O28 96.24(19) . . ?
O32 Fe10 O28 87.78(19) . . ?
O14 Fe10 O28 92.65(18) . . ?
O1 Fe10 O11 78.11(17) . . ?
O16 Fe10 O11 96.00(17) . . ?
O32 Fe10 O11 83.15(17) . . ?
O14 Fe10 O11 99.51(17) . . ?
O28 Fe10 O11 164.49(16) . . ?
O15 Fe11 O13 96.9(2) . . ?
O15 Fe11 O14 100.7(2) . . ?
O13 Fe11 O14 154.0(2) . . ?
O15 Fe11 O16 158.5(2) . . ?
O13 Fe11 O16 95.6(2) . . ?
O14 Fe11 O16 74.16(17) . . ?
O15 Fe11 N5 87.47(19) . . ?
O13 Fe11 N5 85.1(2) . . ?
O14 Fe11 N5 76.89(18) . . ?
O16 Fe11 N5 111.01(19) . . ?
O15 Fe11 N6 84.8(2) . . ?
O13 Fe11 N6 97.0(2) . . ?
O14 Fe11 N6 103.4(2) . . ?
O16 Fe11 N6 76.33(19) . . ?
N5 Fe11 N6 172.2(2) . . ?
C82 C81 H81A 109.5 . . ?
C82 C81 H81B 109.5 . . ?
H81A C81 H81B 109.5 . . ?
C82 C81 H81C 109.5 . . ?
H81A C81 H81C 109.5 . . ?
H81B C81 H81C 109.5 . . ?
N7 C82 C81 178.7(12) . . ?
C84 C83 H83A 109.5 . . ?
C84 C83 H83B 109.5 . . ?
H83A C83 H83B 109.5 . . ?
C84 C83 H83C 109.5 . . ?
H83A C83 H83C 109.5 . . ?
H83B C83 H83C 109.5 . . ?
N8 C84 C83 177.8(10) . . ?

loop_
_geom_bond_atom_site_label_1
_geom_bond_atom_site_label_2
_geom_bond_distance
_geom_bond_site_symmetry_2
_geom_bond_publ_flag
C1 O5 1.295(8) . ?
C1 C6 1.390(12) . ?
C1 C2 1.424(12) . ?
C2 C3 1.355(10) . ?
C2 H2A 0.9500 . ?
C3 C4 1.414(12) . ?
C3 H3A 0.9500 . ?
C4 C5 1.308(12) . ?
C4 H4A 0.9500 . ?
C5 C6 1.403(10) . ?
C5 H5A 0.9500 . ?
C6 C7 1.432(12) . ?
C7 N1 1.260(8) . ?
C7 H7A 0.9500 . ?
C8 N1 1.458(9) . ?
C8 C9 1.527(9) . ?
C8 H8A 0.9900 . ?
C8 H8B 0.9900 . ?
C9 O6 1.418(7) . ?
C9 H9A 0.9900 . ?
C9 H9B 0.9900 . ?
C10 O7 1.301(9) . ?
C10 C11 1.378(11) . ?
C10 C15 1.443(9) . ?
C11 C12 1.366(12) . ?
C11 H11A 0.9500 . ?
C12 C13 1.390(11) . ?
C12 H12A 0.9500 . ?
C13 C14 1.382(12) . ?
C13 H13A 0.9500 . ?
C14 C15 1.357(11) . ?
C14 H14A 0.9500 . ?
C15 C16 1.464(10) . ?
C16 N2 1.257(9) . ?
C16 H16A 0.9500 . ?
C17 N2 1.448(9) . ?
C17 C18 1.515(9) . ?
C17 H17A 0.9900 . ?
C17 H17B 0.9900 . ?
C18 O8 1.428(7) . ?
C18 H18A 0.9900 . ?
C18 H18B 0.9900 . ?
C19 O9 1.314(7) . ?
C19 C24 1.410(11) . ?
C19 C20 1.412(10) . ?
C20 C21 1.356(10) . ?
C20 H20A 0.9500 . ?
C21 C22 1.379(14) . ?
C21 H21A 0.9500 . ?
C22 C23 1.377(12) . ?
C22 H22A 0.9500 . ?
C23 C24 1.419(9) . ?
C23 H23A 0.9500 . ?
C24 C25 1.449(10) . ?
C25 N3 1.284(8) . ?
C25 H25A 0.9500 . ?
C26 N3 1.448(9) . ?
C26 C27 1.526(9) . ?
C26 H26A 0.9900 . ?
C26 H26B 0.9900 . ?
C27 O10 1.415(7) . ?
C27 H27A 0.9900 . ?
C27 H27B 0.9900 . ?
C28 O11 1.349(8) . ?
C28 C33 1.389(9) . ?
C28 C29 1.395(9) . ?
C29 C30 1.365(10) . ?
C29 H29A 0.9500 . ?
C30 C31 1.366(10) . ?
C30 H30A 0.9500 . ?
C31 C32 1.384(9) . ?
C31 H31A 0.9500 . ?
C32 C33 1.384(10) . ?
C32 H32A 0.9500 . ?
C33 C34 1.472(8) . ?
C34 N4 1.270(8) . ?
C34 H34A 0.9500 . ?
C35 N4 1.462(7) . ?
C35 C36 1.503(9) . ?
C35 H35A 0.9900 . ?
C35 H35B 0.9900 . ?
C36 O12 1.440(8) . ?
C36 H36A 0.9900 . ?
C36 H36B 0.9900 . ?
C37 O13 1.334(8) . ?
C37 C38 1.408(10) . ?
C37 C42 1.414(10) . ?
C38 C39 1.371(10) . ?
C38 H38A 0.9500 . ?
C39 C40 1.410(11) . ?
C39 H39A 0.9500 . ?
C40 C41 1.382(11) . ?
C40 H40A 0.9500 . ?
C41 C42 1.409(9) . ?
C41 H41A 0.9500 . ?
C42 C43 1.432(10) . ?
C43 N5 1.285(8) . ?
C43 H43A 0.9500 . ?
C44 N5 1.483(8) . ?
C44 C45 1.493(10) . ?
C44 H44A 0.9900 . ?
C44 H44B 0.9900 . ?
C45 O14 1.413(7) . ?
C45 H45A 0.9900 . ?
C45 H45B 0.9900 . ?
C46 O15 1.307(9) . ?
C46 C47 1.375(10) . ?
C46 C51 1.423(10) . ?
C47 C48 1.396(11) . ?
C47 H47A 0.9500 . ?
C48 C49 1.377(10) . ?
C48 H48A 0.9500 . ?
C49 C50 1.402(10) . ?
C49 H49A 0.9500 . ?
C50 C51 1.402(11) . ?
C50 H50A 0.9500 . ?
C51 C52 1.454(11) . ?
C52 N6 1.292(10) . ?
C52 H52A 0.9500 . ?
C53 N6 1.485(8) . ?
C53 C54 1.506(10) . ?
C53 H53A 0.9900 . ?
C53 H53B 0.9900 . ?
C54 O16 1.416(7) . ?
C54 H54B 0.9900 . ?
C54 H54A 0.9900 . ?
C55 O17 1.241(9) . ?
C55 O18 1.248(8) . ?
C55 C56 1.520(11) . ?
C56 H56C 0.9800 . ?
C56 H56B 0.9800 . ?
C56 H56A 0.9800 . ?
C57 O19 1.223(8) . ?
C57 O20 1.280(7) . ?
C57 C58 1.479(9) . ?
C58 H58C 0.9800 . ?
C58 H58B 0.9800 . ?
C58 H58A 0.9800 . ?
C59 O21 1.239(8) . ?
C59 O22 1.292(8) . ?
C59 C60 1.487(11) . ?
C60 H60C 0.9800 . ?
C60 H60B 0.9800 . ?
C60 H60A 0.9800 . ?
C61 O24 1.268(7) . ?
C61 O23 1.274(7) . ?
C61 C62 1.469(8) . ?
C62 H62C 0.9800 . ?
C62 H62B 0.9800 . ?
C62 H62A 0.9800 . ?
C63 O25 1.252(7) . ?
C63 O26 1.264(7) . ?
C63 C64 1.489(8) . ?
C64 H64C 0.9800 . ?
C64 H64B 0.9800 . ?
C64 H64A 0.9800 . ?
C65 O27 1.264(8) . ?
C65 O28 1.267(8) . ?
C65 C66 1.477(9) . ?
C66 H66C 0.9800 . ?
C66 H66B 0.9800 . ?
C66 H66A 0.9800 . ?
C67 O30 1.250(7) . ?
C67 O29 1.262(7) . ?
C67 C68 1.493(9) . ?
C68 H68C 0.9800 . ?
C68 H68B 0.9800 . ?
C68 H68A 0.9800 . ?
C69 O32 1.257(8) . ?
C69 O31 1.257(7) . ?
C69 C70 1.485(10) . ?
C70 H70A 0.9800 . ?
C70 H70B 0.9800 . ?
C70 H70C 0.9800 . ?
C71 C72 1.518(9) . ?
C71 H71A 0.9800 . ?
C71 H71B 0.9800 . ?
C71 H71C 0.9800 . ?
C72 C73 1.510(9) . ?
C72 C74 1.528(8) . ?
C72 C75 1.550(8) . ?
C73 O33 1.458(8) . ?
C73 H73A 0.9900 . ?
C73 H73B 0.9900 . ?
C74 O34 1.438(7) . ?
C74 H74A 0.9900 . ?
C74 H74B 0.9900 . ?
C75 O35 1.464(7) . ?
C75 H75A 0.9900 . ?
C75 H75B 0.9900 . ?
C76 C77 1.512(9) . ?
C76 H76C 0.9800 . ?
C76 H76B 0.9800 . ?
C76 H76A 0.9800 . ?
C77 C79 1.511(9) . ?
C77 C78 1.533(9) . ?
C77 C80 1.547(8) . ?
C78 O36 1.426(8) . ?
C78 H78A 0.9900 . ?
C78 H78B 0.9900 . ?
C79 O37 1.437(8) . ?
C79 H79A 0.9900 . ?
C79 H79B 0.9900 . ?
C80 O38 1.429(8) . ?
C80 H80A 0.9900 . ?
C80 H80B 0.9900 . ?
N1 Fe1 2.130(5) . ?
N2 Fe2 2.127(6) . ?
N3 Fe8 2.130(5) . ?
N4 Fe9 2.081(6) . ?
N5 Fe11 2.134(5) . ?
N6 Fe11 2.138(5) . ?
O1 Fe9 1.900(4) . ?
O1 Fe7 1.903(5) . ?
O1 Fe10 1.931(4) . ?
O2 Fe8 1.881(4) . ?
O2 Fe6 1.920(4) . ?
O2 Fe7 1.937(4) . ?
O3 Fe2 1.884(4) . ?
O3 Fe4 1.920(4) . ?
O3 Fe3 1.923(5) . ?
O4 Fe3 1.934(5) . ?
O4 Fe1 1.969(4) . ?
O4 H1O 1.17(8) . ?
O5 Fe1 1.942(4) . ?
O6 Fe4 1.981(4) . ?
O6 Fe1 2.044(4) . ?
O7 Fe2 1.937(5) . ?
O8 Fe1 2.015(4) . ?
O8 Fe2 2.035(4) . ?
O9 Fe8 1.938(5) . ?
O10 Fe9 2.024(4) . ?
O10 Fe8 2.045(5) . ?
O11 Fe9 2.020(4) . ?
O11 Fe10 2.226(4) . ?
O12 Fe6 1.965(5) . ?
O12 Fe9 2.017(4) . ?
O13 Fe11 1.941(5) . ?
O14 Fe10 2.006(4) . ?
O14 Fe11 2.038(4) . ?
O15 Fe11 1.930(5) . ?
O16 Fe10 1.990(5) . ?
O16 Fe11 2.047(4) . ?
O17 Fe1 2.083(5) . ?
O19 Fe2 2.084(5) . ?
O20 Fe3 1.969(4) . ?
O21 Fe2 2.111(5) . ?
O22 Fe4 1.972(5) . ?
O23 Fe4 2.073(4) . ?
O24 Fe5 1.982(4) . ?
O25 Fe6 1.987(4) . ?
O26 Fe8 2.089(4) . ?
O27 Fe7 2.009(4) . ?
O28 Fe10 2.010(5) . ?
O29 Fe7 1.996(4) . ?
O30 Fe8 2.065(4) . ?
O31 Fe9 2.138(4) . ?
O32 Fe10 2.003(5) . ?
O33 Fe5 2.055(4) . ?
O33 Fe3 2.091(4) . ?
O33 Fe4 2.141(5) . ?
O34 Fe6 2.013(4) . ?
O34 Fe3 2.021(5) . ?
O35 Fe5 2.000(5) . ?
O35 Fe6 2.160(4) . ?
O35 Fe7 2.192(4) . ?
O36 Fe5 1.933(5) . ?
O36 Fe4 2.037(4) . ?
O37 Fe6 2.086(5) . ?
O37 Fe3 2.130(4) . ?
O37 Fe5 2.159(4) . ?
O38 Fe5 1.913(4) . ?
O38 Fe7 2.095(5) . ?
C81 C82 1.435(12) . ?
C81 H81A 0.9800 . ?
C81 H81B 0.9800 . ?
C81 H81C 0.9800 . ?
C82 N7 1.138(11) . ?
C83 C84 1.470(14) . ?
C83 H83A 0.9800 . ?
C83 H83B 0.9800 . ?
C83 H83C 0.9800 . ?
C84 N8 1.116(12) . ?

loop_
_geom_hbond_atom_site_label_D
_geom_hbond_atom_site_label_H
_geom_hbond_atom_site_label_A
_geom_hbond_distance_DH
_geom_hbond_distance_HA
_geom_hbond_distance_DA
_geom_hbond_angle_DHA
_geom_hbond_site_symmetry_A
O4 H1O O18 1.17(8) 1.48(7) 2.605(7) 158(5) .

loop_
_geom_torsion_atom_site_label_1
_geom_torsion_atom_site_label_2
_geom_torsion_atom_site_label_3
_geom_torsion_atom_site_label_4
_geom_torsion
_geom_torsion_site_symmetry_1
_geom_torsion_site_symmetry_2
_geom_torsion_site_symmetry_3
_geom_torsion_site_symmetry_4
_geom_torsion_publ_flag
O5 C1 C2 C3 -179.7(9) . . . . ?
C6 C1 C2 C3 1.1(17) . . . . ?
C1 C2 C3 C4 -1.9(17) . . . . ?
C2 C3 C4 C5 1.8(17) . . . . ?
C3 C4 C5 C6 -0.7(18) . . . . ?
O5 C1 C6 C5 -179.2(10) . . . . ?
C2 C1 C6 C5 -0.1(17) . . . . ?
O5 C1 C6 C7 2.4(19) . . . . ?
C2 C1 C6 C7 -178.6(10) . . . . ?
C4 C5 C6 C1 -0.1(18) . . . . ?
C4 C5 C6 C7 178.5(10) . . . . ?
C1 C6 C7 N1 -7.3(16) . . . . ?
C5 C6 C7 N1 174.2(9) . . . . ?
N1 C8 C9 O6 49.9(8) . . . . ?
O7 C10 C11 C12 -179.7(7) . . . . ?
C15 C10 C11 C12 0.1(11) . . . . ?
C10 C11 C12 C13 2.1(14) . . . . ?
C11 C12 C13 C14 -5.6(13) . . . . ?
C12 C13 C14 C15 7.1(13) . . . . ?
C13 C14 C15 C10 -5.2(12) . . . . ?
C13 C14 C15 C16 173.4(7) . . . . ?
O7 C10 C15 C14 -178.8(7) . . . . ?
C11 C10 C15 C14 1.4(10) . . . . ?
O7 C10 C15 C16 2.7(10) . . . . ?
C11 C10 C15 C16 -177.2(7) . . . . ?
C14 C15 C16 N2 -170.0(7) . . . . ?
C10 C15 C16 N2 8.6(10) . . . . ?
N2 C17 C18 O8 -48.7(8) . . . . ?
O9 C19 C20 C21 -178.6(8) . . . . ?
C24 C19 C20 C21 0.8(12) . . . . ?
C19 C20 C21 C22 -0.6(14) . . . . ?
C20 C21 C22 C23 -1.3(15) . . . . ?
C21 C22 C23 C24 2.8(14) . . . . ?
O9 C19 C24 C23 -179.9(7) . . . . ?
C20 C19 C24 C23 0.7(11) . . . . ?
O9 C19 C24 C25 -3.2(11) . . . . ?
C20 C19 C24 C25 177.5(7) . . . . ?
C22 C23 C24 C19 -2.5(12) . . . . ?
C22 C23 C24 C25 -179.4(8) . . . . ?
C19 C24 C25 N3 9.0(12) . . . . ?
C23 C24 C25 N3 -174.2(7) . . . . ?
N3 C26 C27 O10 -49.8(6) . . . . ?
O11 C28 C29 C30 -175.5(6) . . . . ?
C33 C28 C29 C30 4.0(10) . . . . ?
C28 C29 C30 C31 -1.8(11) . . . . ?
C29 C30 C31 C32 0.5(11) . . . . ?
C30 C31 C32 C33 -1.7(11) . . . . ?
C31 C32 C33 C28 4.0(10) . . . . ?
C31 C32 C33 C34 -176.0(6) . . . . ?
O11 C28 C33 C32 174.4(6) . . . . ?
C29 C28 C33 C32 -5.0(9) . . . . ?
O11 C28 C33 C34 -5.5(10) . . . . ?
C29 C28 C33 C34 175.1(6) . . . . ?
C32 C33 C34 N4 179.5(6) . . . . ?
C28 C33 C34 N4 -0.6(11) . . . . ?
N4 C35 C36 O12 49.5(7) . . . . ?
O13 C37 C38 C39 -179.9(8) . . . . ?
C42 C37 C38 C39 1.8(12) . . . . ?
C37 C38 C39 C40 -1.9(14) . . . . ?
C38 C39 C40 C41 1.9(13) . . . . ?
C39 C40 C41 C42 -1.9(13) . . . . ?
C40 C41 C42 C37 1.9(12) . . . . ?
C40 C41 C42 C43 -174.1(8) . . . . ?
O13 C37 C42 C41 179.9(7) . . . . ?
C38 C37 C42 C41 -1.8(12) . . . . ?
O13 C37 C42 C43 -4.3(12) . . . . ?
C38 C37 C42 C43 174.0(8) . . . . ?
C41 C42 C43 N5 -171.1(7) . . . . ?
C37 C42 C43 N5 12.9(12) . . . . ?
N5 C44 C45 O14 -40.0(7) . . . . ?
O15 C46 C47 C48 174.4(9) . . . . ?
C51 C46 C47 C48 -6.8(16) . . . . ?
C46 C47 C48 C49 0.6(16) . . . . ?
C47 C48 C49 C50 4.7(15) . . . . ?
C48 C49 C50 C51 -3.6(15) . . . . ?
C49 C50 C51 C46 -2.6(16) . . . . ?
C49 C50 C51 C52 175.3(9) . . . . ?
O15 C46 C51 C50 -173.5(10) . . . . ?
C47 C46 C51 C50 7.7(15) . . . . ?
O15 C46 C51 C52 8.7(16) . . . . ?
C47 C46 C51 C52 -170.0(10) . . . . ?
C50 C51 C52 N6 -172.6(10) . . . . ?
C46 C51 C52 N6 5.3(16) . . . . ?
N6 C53 C54 O16 -39.5(7) . . . . ?
C71 C72 C73 O33 178.2(5) . . . . ?
C74 C72 C73 O33 -64.5(6) . . . . ?
C75 C72 C73 O33 61.2(6) . . . . ?
C73 C72 C74 O34 59.7(6) . . . . ?
C71 C72 C74 O34 177.1(5) . . . . ?
C75 C72 C74 O34 -68.5(7) . . . . ?
C73 C72 C75 O35 -63.2(6) . . . . ?
C71 C72 C75 O35 179.0(5) . . . . ?
C74 C72 C75 O35 63.8(7) . . . . ?
C79 C77 C78 O36 62.6(7) . . . . ?
C76 C77 C78 O36 179.3(5) . . . . ?
C80 C77 C78 O36 -62.7(7) . . . . ?
C76 C77 C79 O37 179.0(5) . . . . ?
C78 C77 C79 O37 -64.2(7) . . . . ?
C80 C77 C79 O37 61.8(7) . . . . ?
C79 C77 C80 O38 -63.0(7) . . . . ?
C76 C77 C80 O38 -179.7(6) . . . . ?
C78 C77 C80 O38 62.5(8) . . . . ?
C6 C7 N1 C8 -176.7(8) . . . . ?
C6 C7 N1 Fe1 -8.1(12) . . . . ?
C9 C8 N1 C7 133.5(7) . . . . ?
C9 C8 N1 Fe1 -36.4(7) . . . . ?
C15 C16 N2 C17 172.4(6) . . . . ?
C15 C16 N2 Fe2 8.4(10) . . . . ?
C18 C17 N2 C16 -128.7(7) . . . . ?
C18 C17 N2 Fe2 37.6(6) . . . . ?
C24 C25 N3 C26 172.2(7) . . . . ?
C24 C25 N3 Fe8 14.6(11) . . . . ?
C27 C26 N3 C25 -120.2(7) . . . . ?
C27 C26 N3 Fe8 39.9(6) . . . . ?
C33 C34 N4 C35 -175.7(6) . . . . ?
C33 C34 N4 Fe9 -0.5(9) . . . . ?
C36 C35 N4 C34 138.7(6) . . . . ?
C36 C35 N4 Fe9 -37.3(6) . . . . ?
C42 C43 N5 C44 177.7(7) . . . . ?
C42 C43 N5 Fe11 10.4(10) . . . . ?
C45 C44 N5 C43 -149.1(6) . . . . ?
C45 C44 N5 Fe11 19.4(6) . . . . ?
C51 C52 N6 C53 177.6(8) . . . . ?
C51 C52 N6 Fe11 -15.5(14) . . . . ?
C54 C53 N6 C52 -177.0(7) . . . . ?
C54 C53 N6 Fe11 14.5(7) . . . . ?
C6 C1 O5 Fe1 19.6(16) . . . . ?
C2 C1 O5 Fe1 -159.4(7) . . . . ?
C8 C9 O6 Fe4 126.5(5) . . . . ?
C8 C9 O6 Fe1 -42.4(7) . . . . ?
C11 C10 O7 Fe2 146.9(6) . . . . ?
C15 C10 O7 Fe2 -32.9(9) . . . . ?
C17 C18 O8 Fe1 -163.4(5) . . . . ?
C17 C18 O8 Fe2 37.3(7) . . . . ?
C24 C19 O9 Fe8 -29.2(9) . . . . ?
C20 C19 O9 Fe8 150.1(6) . . . . ?
C26 C27 O10 Fe9 -168.7(4) . . . . ?
C26 C27 O10 Fe8 37.5(6) . . . . ?
C33 C28 O11 Fe9 12.1(8) . . . . ?
C29 C28 O11 Fe9 -168.5(4) . . . . ?
C33 C28 O11 Fe10 151.6(5) . . . . ?
C29 C28 O11 Fe10 -29.0(8) . . . . ?
C35 C36 O12 Fe6 129.7(4) . . . . ?
C35 C36 O12 Fe9 -39.5(6) . . . . ?
C38 C37 O13 Fe11 151.6(6) . . . . ?
C42 C37 O13 Fe11 -30.1(10) . . . . ?
C44 C45 O14 Fe10 -85.6(6) . . . . ?
C44 C45 O14 Fe11 45.0(6) . . . . ?
C47 C46 O15 Fe11 166.1(7) . . . . ?
C51 C46 O15 Fe11 -12.6(15) . . . . ?
C53 C54 O16 Fe10 -83.2(6) . . . . ?
C53 C54 O16 Fe11 49.5(6) . . . . ?
O18 C55 O17 Fe1 26.7(10) . . . . ?
C56 C55 O17 Fe1 -152.8(5) . . . . ?
O20 C57 O19 Fe2 4.4(11) . . . . ?
C58 C57 O19 Fe2 -178.7(5) . . . . ?
O19 C57 O20 Fe3 8.9(10) . . . . ?
C58 C57 O20 Fe3 -168.2(5) . . . . ?
O22 C59 O21 Fe2 -33.0(11) . . . . ?
C60 C59 O21 Fe2 148.4(6) . . . . ?
O21 C59 O22 Fe4 -4.6(10) . . . . ?
C60 C59 O22 Fe4 174.0(5) . . . . ?
O24 C61 O23 Fe4 5.9(11) . . . . ?
C62 C61 O23 Fe4 -173.9(5) . . . . ?
O23 C61 O24 Fe5 -4.1(11) . . . . ?
C62 C61 O24 Fe5 175.7(5) . . . . ?
O26 C63 O25 Fe6 -18.1(11) . . . . ?
C64 C63 O25 Fe6 161.7(5) . . . . ?
O25 C63 O26 Fe8 -31.9(11) . . . . ?
C64 C63 O26 Fe8 148.3(5) . . . . ?
O28 C65 O27 Fe7 23.8(10) . . . . ?
C66 C65 O27 Fe7 -154.7(6) . . . . ?
O27 C65 O28 Fe10 -28.5(11) . . . . ?
C66 C65 O28 Fe10 150.0(6) . . . . ?
O30 C67 O29 Fe7 0.0(10) . . . . ?
C68 C67 O29 Fe7 -178.3(5) . . . . ?
O29 C67 O30 Fe8 7.1(11) . . . . ?
C68 C67 O30 Fe8 -174.6(5) . . . . ?
O32 C69 O31 Fe9 3.8(10) . . . . ?
C70 C69 O31 Fe9 -177.7(5) . . . . ?
O31 C69 O32 Fe10 0.2(10) . . . . ?
C70 C69 O32 Fe10 -178.3(5) . . . . ?
C72 C73 O33 Fe5 -59.1(6) . . . . ?
C72 C73 O33 Fe3 66.9(5) . . . . ?
C72 C73 O33 Fe4 -177.4(3) . . . . ?
C72 C74 O34 Fe6 70.3(6) . . . . ?
C72 C74 O34 Fe3 -61.1(5) . . . . ?
C72 C75 O35 Fe5 62.5(6) . . . . ?
C72 C75 O35 Fe6 -60.1(6) . . . . ?
C72 C75 O35 Fe7 -174.8(4) . . . . ?
C77 C78 O36 Fe5 7.9(7) . . . . ?
C77 C78 O36 Fe4 -120.0(5) . . . . ?
C77 C79 O37 Fe6 -117.1(5) . . . . ?
C77 C79 O37 Fe3 120.3(5) . . . . ?
C77 C79 O37 Fe5 0.5(6) . . . . ?
C77 C80 O38 Fe5 -6.0(7) . . . . ?
C77 C80 O38 Fe7 124.0(5) . . . . ?
C1 O5 Fe1 O4 147.7(8) . . . . ?
C1 O5 Fe1 O8 -118.6(8) . . . . ?
C1 O5 Fe1 O6 -11.3(13) . . . . ?
C1 O5 Fe1 O17 59.6(8) . . . . ?
C1 O5 Fe1 N1 -25.1(8) . . . . ?
Fe3 O4 Fe1 O5 149.3(3) . . . . ?
Fe3 O4 Fe1 O8 60.6(3) . . . . ?
Fe3 O4 Fe1 O6 -36.4(3) . . . . ?
Fe3 O4 Fe1 O17 -124.7(3) . . . . ?
Fe3 O4 Fe1 N1 -81.6(16) . . . . ?
C18 O8 Fe1 O5 50.6(5) . . . . ?
Fe2 O8 Fe1 O5 -152.1(3) . . . . ?
C18 O8 Fe1 O4 149.8(5) . . . . ?
Fe2 O8 Fe1 O4 -52.9(3) . . . . ?
C18 O8 Fe1 O6 -114.0(5) . . . . ?
Fe2 O8 Fe1 O6 43.4(3) . . . . ?
C18 O8 Fe1 O17 33(2) . . . . ?
Fe2 O8 Fe1 O17 -170.0(18) . . . . ?
C18 O8 Fe1 N1 -35.9(5) . . . . ?
Fe2 O8 Fe1 N1 121.5(3) . . . . ?
C9 O6 Fe1 O5 3.1(10) . . . . ?
Fe4 O6 Fe1 O5 -165.0(6) . . . . ?
C9 O6 Fe1 O4 -156.2(5) . . . . ?
Fe4 O6 Fe1 O4 35.8(3) . . . . ?
C9 O6 Fe1 O8 109.2(5) . . . . ?
Fe4 O6 Fe1 O8 -58.9(3) . . . . ?
C9 O6 Fe1 O17 -67.5(5) . . . . ?
Fe4 O6 Fe1 O17 124.4(3) . . . . ?
C9 O6 Fe1 N1 17.1(5) . . . . ?
Fe4 O6 Fe1 N1 -150.9(3) . . . . ?
C55 O17 Fe1 O5 59.3(5) . . . . ?
C55 O17 Fe1 O4 -40.1(5) . . . . ?
C55 O17 Fe1 O8 77(2) . . . . ?
C55 O17 Fe1 O6 -135.8(5) . . . . ?
C55 O17 Fe1 N1 146.3(5) . . . . ?
C7 N1 Fe1 O5 19.4(6) . . . . ?
C8 N1 Fe1 O5 -171.2(5) . . . . ?
C7 N1 Fe1 O4 -110.5(15) . . . . ?
C8 N1 Fe1 O4 58.9(17) . . . . ?
C7 N1 Fe1 O8 107.3(6) . . . . ?
C8 N1 Fe1 O8 -83.3(5) . . . . ?
C7 N1 Fe1 O6 -156.7(6) . . . . ?
C8 N1 Fe1 O6 12.6(5) . . . . ?
C7 N1 Fe1 O17 -67.2(6) . . . . ?
C8 N1 Fe1 O17 102.2(5) . . . . ?
Fe4 O3 Fe2 O7 93.8(3) . . . . ?
Fe3 O3 Fe2 O7 -115.0(3) . . . . ?
Fe4 O3 Fe2 O8 -80.5(3) . . . . ?
Fe3 O3 Fe2 O8 70.7(3) . . . . ?
Fe4 O3 Fe2 O19 -172.0(3) . . . . ?
Fe3 O3 Fe2 O19 -20.8(3) . . . . ?
Fe4 O3 Fe2 O21 6.9(3) . . . . ?
Fe3 O3 Fe2 O21 158.1(3) . . . . ?
Fe4 O3 Fe2 N2 -61.2(17) . . . . ?
Fe3 O3 Fe2 N2 89.9(16) . . . . ?
C10 O7 Fe2 O3 -140.3(5) . . . . ?
C10 O7 Fe2 O8 18.6(10) . . . . ?
C10 O7 Fe2 O19 122.9(5) . . . . ?
C10 O7 Fe2 O21 -46.1(5) . . . . ?
C10 O7 Fe2 N2 36.5(5) . . . . ?
C18 O8 Fe2 O3 164.6(4) . . . . ?
Fe1 O8 Fe2 O3 6.0(3) . . . . ?
C18 O8 Fe2 O7 5.2(9) . . . . ?
Fe1 O8 Fe2 O7 -153.4(6) . . . . ?
C18 O8 Fe2 O19 -99.3(4) . . . . ?
Fe1 O8 Fe2 O19 102.1(3) . . . . ?
C18 O8 Fe2 O21 69.8(4) . . . . ?
Fe1 O8 Fe2 O21 -88.7(3) . . . . ?
C18 O8 Fe2 N2 -12.9(4) . . . . ?
Fe1 O8 Fe2 N2 -171.5(3) . . . . ?
C57 O19 Fe2 O3 1.7(7) . . . . ?
C57 O19 Fe2 O7 103.8(7) . . . . ?
C57 O19 Fe2 O8 -91.6(7) . . . . ?
C57 O19 Fe2 O21 -172.2(9) . . . . ?
C57 O19 Fe2 N2 -171.1(7) . . . . ?
C59 O21 Fe2 O3 29.8(7) . . . . ?
C59 O21 Fe2 O7 -71.6(7) . . . . ?
C59 O21 Fe2 O8 122.8(7) . . . . ?
C59 O21 Fe2 O19 -156.2(10) . . . . ?
C59 O21 Fe2 N2 -157.3(7) . . . . ?
C16 N2 Fe2 O3 131.0(15) . . . . ?
C17 N2 Fe2 O3 -34.5(18) . . . . ?
C16 N2 Fe2 O7 -24.6(6) . . . . ?
C17 N2 Fe2 O7 170.0(4) . . . . ?
C16 N2 Fe2 O8 150.5(6) . . . . ?
C17 N2 Fe2 O8 -14.9(4) . . . . ?
C16 N2 Fe2 O19 -117.7(6) . . . . ?
C17 N2 Fe2 O19 76.9(4) . . . . ?
C16 N2 Fe2 O21 62.1(6) . . . . ?
C17 N2 Fe2 O21 -103.4(4) . . . . ?
Fe2 O3 Fe3 O4 -68.0(3) . . . . ?
Fe4 O3 Fe3 O4 87.6(2) . . . . ?
Fe2 O3 Fe3 O20 27.9(3) . . . . ?
Fe4 O3 Fe3 O20 -176.40(18) . . . . ?
Fe2 O3 Fe3 O34 158.8(5) . . . . ?
Fe4 O3 Fe3 O34 -45.5(7) . . . . ?
Fe2 O3 Fe3 O33 -161.5(3) . . . . ?
Fe4 O3 Fe3 O33 -5.85(18) . . . . ?
Fe2 O3 Fe3 O37 120.8(3) . . . . ?
Fe4 O3 Fe3 O37 -83.52(19) . . . . ?
Fe1 O4 Fe3 O3 -14.2(3) . . . . ?
Fe1 O4 Fe3 O20 -113.0(3) . . . . ?
Fe1 O4 Fe3 O34 153.8(3) . . . . ?
Fe1 O4 Fe3 O33 68.2(3) . . . . ?
Fe1 O4 Fe3 O37 80.7(14) . . . . ?
C57 O20 Fe3 O3 -22.7(6) . . . . ?
C57 O20 Fe3 O4 69.4(6) . . . . ?
C57 O20 Fe3 O34 169.6(6) . . . . ?
C57 O20 Fe3 O33 -118.1(12) . . . . ?
C57 O20 Fe3 O37 -112.7(6) . . . . ?
C74 O34 Fe3 O3 88.3(7) . . . . ?
Fe6 O34 Fe3 O3 -49.0(7) . . . . ?
C74 O34 Fe3 O4 -43.9(4) . . . . ?
Fe6 O34 Fe3 O4 178.76(17) . . . . ?
C74 O34 Fe3 O20 -140.1(4) . . . . ?
Fe6 O34 Fe3 O20 82.59(19) . . . . ?
C74 O34 Fe3 O33 48.9(4) . . . . ?
Fe6 O34 Fe3 O33 -88.42(18) . . . . ?
C74 O34 Fe3 O37 127.4(4) . . . . ?
Fe6 O34 Fe3 O37 -9.92(15) . . . . ?
C73 O33 Fe3 O3 140.1(4) . . . . ?
Fe5 O33 Fe3 O3 -87.3(2) . . . . ?
Fe4 O33 Fe3 O3 5.08(16) . . . . ?
C73 O33 Fe3 O4 49.3(4) . . . . ?
Fe5 O33 Fe3 O4 -178.0(2) . . . . ?
Fe4 O33 Fe3 O4 -85.67(19) . . . . ?
C73 O33 Fe3 O20 -123.2(12) . . . . ?
Fe5 O33 Fe3 O20 9.4(13) . . . . ?
Fe4 O33 Fe3 O20 101.8(12) . . . . ?
C73 O33 Fe3 O34 -50.3(4) . . . . ?
Fe5 O33 Fe3 O34 82.4(2) . . . . ?
Fe4 O33 Fe3 O34 174.73(17) . . . . ?
C73 O33 Fe3 O37 -128.7(4) . . . . ?
Fe5 O33 Fe3 O37 3.9(2) . . . . ?
Fe4 O33 Fe3 O37 96.28(18) . . . . ?
C79 O37 Fe3 O3 -48.2(4) . . . . ?
Fe6 O37 Fe3 O3 179.18(17) . . . . ?
Fe5 O37 Fe3 O3 78.64(19) . . . . ?
C79 O37 Fe3 O4 -143.3(12) . . . . ?
Fe6 O37 Fe3 O4 84.1(13) . . . . ?
Fe5 O37 Fe3 O4 -16.4(14) . . . . ?
C79 O37 Fe3 O20 50.4(4) . . . . ?
Fe6 O37 Fe3 O20 -82.20(19) . . . . ?
Fe5 O37 Fe3 O20 177.3(2) . . . . ?
C79 O37 Fe3 O34 142.0(4) . . . . ?
Fe6 O37 Fe3 O34 9.38(14) . . . . ?
Fe5 O37 Fe3 O34 -91.16(19) . . . . ?
C79 O37 Fe3 O33 -130.5(4) . . . . ?
Fe6 O37 Fe3 O33 96.89(18) . . . . ?
Fe5 O37 Fe3 O33 -3.65(18) . . . . ?
Fe2 O3 Fe4 O22 -26.4(3) . . . . ?
Fe3 O3 Fe4 O22 177.13(19) . . . . ?
Fe2 O3 Fe4 O6 69.7(3) . . . . ?
Fe3 O3 Fe4 O6 -86.7(2) . . . . ?
Fe2 O3 Fe4 O36 -116.3(3) . . . . ?
Fe3 O3 Fe4 O36 87.2(2) . . . . ?
Fe2 O3 Fe4 O23 171.8(5) . . . . ?
Fe3 O3 Fe4 O23 15.3(7) . . . . ?
Fe2 O3 Fe4 O33 162.2(3) . . . . ?
Fe3 O3 Fe4 O33 5.73(18) . . . . ?
C59 O22 Fe4 O3 30.8(5) . . . . ?
C59 O22 Fe4 O6 -61.6(5) . . . . ?
C59 O22 Fe4 O36 120.6(5) . . . . ?
C59 O22 Fe4 O23 -154.6(5) . . . . ?
C59 O22 Fe4 O33 147.8(9) . . . . ?
C9 O6 Fe4 O3 -152.8(5) . . . . ?
Fe1 O6 Fe4 O3 14.8(3) . . . . ?
C9 O6 Fe4 O22 -49.3(5) . . . . ?
Fe1 O6 Fe4 O22 118.3(3) . . . . ?
C9 O6 Fe4 O36 110.1(16) . . . . ?
Fe1 O6 Fe4 O36 -82.4(16) . . . . ?
C9 O6 Fe4 O23 44.1(5) . . . . ?
Fe1 O6 Fe4 O23 -148.3(3) . . . . ?
C9 O6 Fe4 O33 126.1(5) . . . . ?
Fe1 O6 Fe4 O33 -66.4(3) . . . . ?
C78 O36 Fe4 O3 46.0(5) . . . . ?
Fe5 O36 Fe4 O3 -89.99(19) . . . . ?
C78 O36 Fe4 O22 -57.4(5) . . . . ?
Fe5 O36 Fe4 O22 166.68(18) . . . . ?
C78 O36 Fe4 O6 143.2(15) . . . . ?
Fe5 O36 Fe4 O6 7.2(17) . . . . ?
C78 O36 Fe4 O23 -150.5(5) . . . . ?
Fe5 O36 Fe4 O23 73.5(2) . . . . ?
C78 O36 Fe4 O33 127.0(5) . . . . ?
Fe5 O36 Fe4 O33 -8.94(16) . . . . ?
C61 O23 Fe4 O3 30.1(10) . . . . ?
C61 O23 Fe4 O22 -132.1(6) . . . . ?
C61 O23 Fe4 O6 131.9(6) . . . . ?
C61 O23 Fe4 O36 -42.5(6) . . . . ?
C61 O23 Fe4 O33 39.7(6) . . . . ?
C73 O33 Fe4 O3 -131.3(4) . . . . ?
Fe5 O33 Fe4 O3 99.45(17) . . . . ?
Fe3 O33 Fe4 O3 -5.10(16) . . . . ?
C73 O33 Fe4 O22 110.0(11) . . . . ?
Fe5 O33 Fe4 O22 -19.2(11) . . . . ?
Fe3 O33 Fe4 O22 -123.7(10) . . . . ?
C73 O33 Fe4 O6 -40.8(4) . . . . ?
Fe5 O33 Fe4 O6 -169.99(15) . . . . ?
Fe3 O33 Fe4 O6 85.46(16) . . . . ?
C73 O33 Fe4 O36 137.5(4) . . . . ?
Fe5 O33 Fe4 O36 8.31(15) . . . . ?
Fe3 O33 Fe4 O36 -96.24(17) . . . . ?
C73 O33 Fe4 O23 51.5(4) . . . . ?
Fe5 O33 Fe4 O23 -77.68(17) . . . . ?
Fe3 O33 Fe4 O23 177.77(18) . . . . ?
C80 O38 Fe5 O36 -36.0(4) . . . . ?
Fe7 O38 Fe5 O36 -175.07(18) . . . . ?
C80 O38 Fe5 O24 -129.7(4) . . . . ?
Fe7 O38 Fe5 O24 91.2(2) . . . . ?
C80 O38 Fe5 O35 131.0(4) . . . . ?
Fe7 O38 Fe5 O35 -8.07(17) . . . . ?
C80 O38 Fe5 O33 66.6(10) . . . . ?
Fe7 O38 Fe5 O33 -72.5(8) . . . . ?
C80 O38 Fe5 O37 50.4(4) . . . . ?
Fe7 O38 Fe5 O37 -88.68(19) . . . . ?
C78 O36 Fe5 O38 35.5(4) . . . . ?
Fe4 O36 Fe5 O38 174.93(17) . . . . ?
C78 O36 Fe5 O24 143.4(4) . . . . ?
Fe4 O36 Fe5 O24 -77.21(19) . . . . ?
C78 O36 Fe5 O35 -60.0(10) . . . . ?
Fe4 O36 Fe5 O35 79.4(8) . . . . ?
C78 O36 Fe5 O33 -130.2(4) . . . . ?
Fe4 O36 Fe5 O33 9.23(16) . . . . ?
C78 O36 Fe5 O37 -52.2(4) . . . . ?
Fe4 O36 Fe5 O37 87.26(17) . . . . ?
C61 O24 Fe5 O38 139.9(6) . . . . ?
C61 O24 Fe5 O36 42.1(6) . . . . ?
C61 O24 Fe5 O35 -132.7(6) . . . . ?
C61 O24 Fe5 O33 -44.2(6) . . . . ?
C61 O24 Fe5 O37 -40.6(11) . . . . ?
C75 O35 Fe5 O38 144.6(3) . . . . ?
Fe6 O35 Fe5 O38 -84.43(18) . . . . ?
Fe7 O35 Fe5 O38 7.58(16) . . . . ?
C75 O35 Fe5 O36 -118.4(8) . . . . ?
Fe6 O35 Fe5 O36 12.5(9) . . . . ?
Fe7 O35 Fe5 O36 104.6(8) . . . . ?
C75 O35 Fe5 O24 37.8(4) . . . . ?
Fe6 O35 Fe5 O24 168.73(17) . . . . ?
Fe7 O35 Fe5 O24 -99.26(17) . . . . ?
C75 O35 Fe5 O33 -48.5(3) . . . . ?
Fe6 O35 Fe5 O33 82.39(17) . . . . ?
Fe7 O35 Fe5 O33 174.40(16) . . . . ?
C75 O35 Fe5 O37 -126.4(3) . . . . ?
Fe6 O35 Fe5 O37 4.57(16) . . . . ?
Fe7 O35 Fe5 O37 96.58(16) . . . . ?
C73 O33 Fe5 O38 111.1(8) . . . . ?
Fe3 O33 Fe5 O38 -20.4(9) . . . . ?
Fe4 O33 Fe5 O38 -112.6(7) . . . . ?
C73 O33 Fe5 O36 -145.0(4) . . . . ?
Fe3 O33 Fe5 O36 83.5(2) . . . . ?
Fe4 O33 Fe5 O36 -8.68(16) . . . . ?
C73 O33 Fe5 O24 -53.3(4) . . . . ?
Fe3 O33 Fe5 O24 175.2(2) . . . . ?
Fe4 O33 Fe5 O24 82.98(18) . . . . ?
C73 O33 Fe5 O35 47.2(4) . . . . ?
Fe3 O33 Fe5 O35 -84.3(2) . . . . ?
Fe4 O33 Fe5 O35 -176.46(16) . . . . ?
C73 O33 Fe5 O37 127.7(4) . . . . ?
Fe3 O33 Fe5 O37 -3.85(19) . . . . ?
Fe4 O33 Fe5 O37 -96.04(17) . . . . ?
C79 O37 Fe5 O38 -49.1(4) . . . . ?
Fe6 O37 Fe5 O38 79.96(19) . . . . ?
Fe3 O37 Fe5 O38 179.6(2) . . . . ?
C79 O37 Fe5 O36 48.1(4) . . . . ?
Fe6 O37 Fe5 O36 177.10(19) . . . . ?
Fe3 O37 Fe5 O36 -83.3(2) . . . . ?
C79 O37 Fe5 O24 131.4(7) . . . . ?
Fe6 O37 Fe5 O24 -99.6(7) . . . . ?
Fe3 O37 Fe5 O24 0.1(8) . . . . ?
C79 O37 Fe5 O35 -133.7(4) . . . . ?
Fe6 O37 Fe5 O35 -4.69(17) . . . . ?
Fe3 O37 Fe5 O35 94.94(19) . . . . ?
C79 O37 Fe5 O33 135.1(4) . . . . ?
Fe6 O37 Fe5 O33 -95.92(19) . . . . ?
Fe3 O37 Fe5 O33 3.71(19) . . . . ?
Fe8 O2 Fe6 O12 68.3(3) . . . . ?
Fe7 O2 Fe6 O12 -87.8(2) . . . . ?
Fe8 O2 Fe6 O25 -26.2(3) . . . . ?
Fe7 O2 Fe6 O25 177.6(2) . . . . ?
Fe8 O2 Fe6 O34 -177.1(6) . . . . ?
Fe7 O2 Fe6 O34 26.7(9) . . . . ?
Fe8 O2 Fe6 O37 -119.2(3) . . . . ?
Fe7 O2 Fe6 O37 84.6(2) . . . . ?
Fe8 O2 Fe6 O35 162.9(3) . . . . ?
Fe7 O2 Fe6 O35 6.8(2) . . . . ?
C36 O12 Fe6 O2 -147.0(4) . . . . ?
Fe9 O12 Fe6 O2 21.1(2) . . . . ?
C36 O12 Fe6 O25 -47.2(4) . . . . ?
Fe9 O12 Fe6 O25 120.9(2) . . . . ?
C36 O12 Fe6 O34 45.7(4) . . . . ?
Fe9 O12 Fe6 O34 -146.2(2) . . . . ?
C36 O12 Fe6 O37 96.7(11) . . . . ?
Fe9 O12 Fe6 O37 -95.1(11) . . . . ?
C36 O12 Fe6 O35 131.4(4) . . . . ?
Fe9 O12 Fe6 O35 -60.4(2) . . . . ?
C63 O25 Fe6 O2 44.4(6) . . . . ?
C63 O25 Fe6 O12 -46.3(6) . . . . ?
C63 O25 Fe6 O34 -142.4(6) . . . . ?
C63 O25 Fe6 O37 138.7(6) . . . . ?
C63 O25 Fe6 O35 142.0(10) . . . . ?
C74 O34 Fe6 O2 -69.3(9) . . . . ?
Fe3 O34 Fe6 O2 69.6(8) . . . . ?
C74 O34 Fe6 O12 44.6(4) . . . . ?
Fe3 O34 Fe6 O12 -176.58(17) . . . . ?
C74 O34 Fe6 O25 139.4(4) . . . . ?
Fe3 O34 Fe6 O25 -81.8(2) . . . . ?
C74 O34 Fe6 O37 -128.7(4) . . . . ?
Fe3 O34 Fe6 O37 10.09(16) . . . . ?
C74 O34 Fe6 O35 -49.5(4) . . . . ?
Fe3 O34 Fe6 O35 89.32(18) . . . . ?
C79 O37 Fe6 O2 49.1(4) . . . . ?
Fe3 O37 Fe6 O2 -177.38(16) . . . . ?
Fe5 O37 Fe6 O2 -76.20(17) . . . . ?
C79 O37 Fe6 O12 165.1(10) . . . . ?
Fe3 O37 Fe6 O12 -61.4(11) . . . . ?
Fe5 O37 Fe6 O12 39.8(12) . . . . ?
C79 O37 Fe6 O25 -50.8(4) . . . . ?
Fe3 O37 Fe6 O25 82.65(17) . . . . ?
Fe5 O37 Fe6 O25 -176.17(18) . . . . ?
C79 O37 Fe6 O34 -142.8(4) . . . . ?
Fe3 O37 Fe6 O34 -9.37(14) . . . . ?
Fe5 O37 Fe6 O34 91.81(17) . . . . ?
C79 O37 Fe6 O35 129.7(4) . . . . ?
Fe3 O37 Fe6 O35 -96.81(16) . . . . ?
Fe5 O37 Fe6 O35 4.37(16) . . . . ?
C75 O35 Fe6 O2 -138.8(4) . . . . ?
Fe5 O35 Fe6 O2 91.0(2) . . . . ?
Fe7 O35 Fe6 O2 -5.75(18) . . . . ?
C75 O35 Fe6 O12 -49.7(4) . . . . ?
Fe5 O35 Fe6 O12 -179.87(18) . . . . ?
Fe7 O35 Fe6 O12 83.42(18) . . . . ?
C75 O35 Fe6 O25 122.0(11) . . . . ?
Fe5 O35 Fe6 O25 -8.2(12) . . . . ?
Fe7 O35 Fe6 O25 -104.9(10) . . . . ?
C75 O35 Fe6 O34 45.9(4) . . . . ?
Fe5 O35 Fe6 O34 -84.32(19) . . . . ?
Fe7 O35 Fe6 O34 178.97(19) . . . . ?
C75 O35 Fe6 O37 125.4(4) . . . . ?
Fe5 O35 Fe6 O37 -4.76(17) . . . . ?
Fe7 O35 Fe6 O37 -101.47(17) . . . . ?
Fe9 O1 Fe7 O2 -14.3(3) . . . . ?
Fe10 O1 Fe7 O2 162.5(3) . . . . ?
Fe9 O1 Fe7 O29 -114.4(2) . . . . ?
Fe10 O1 Fe7 O29 62.3(3) . . . . ?
Fe9 O1 Fe7 O27 152.1(2) . . . . ?
Fe10 O1 Fe7 O27 -31.1(3) . . . . ?
Fe9 O1 Fe7 O38 79.6(10) . . . . ?
Fe10 O1 Fe7 O38 -103.6(10) . . . . ?
Fe9 O1 Fe7 O35 66.4(2) . . . . ?
Fe10 O1 Fe7 O35 -116.8(3) . . . . ?
Fe8 O2 Fe7 O1 -68.3(3) . . . . ?
Fe6 O2 Fe7 O1 87.6(2) . . . . ?
Fe8 O2 Fe7 O29 33.9(3) . . . . ?
Fe6 O2 Fe7 O29 -170.2(2) . . . . ?
Fe8 O2 Fe7 O27 177.3(7) . . . . ?
Fe6 O2 Fe7 O27 -26.8(9) . . . . ?
Fe8 O2 Fe7 O38 121.4(3) . . . . ?
Fe6 O2 Fe7 O38 -82.7(2) . . . . ?
Fe8 O2 Fe7 O35 -162.6(3) . . . . ?
Fe6 O2 Fe7 O35 -6.7(2) . . . . ?
C67 O29 Fe7 O1 77.7(6) . . . . ?
C67 O29 Fe7 O2 -18.4(6) . . . . ?
C67 O29 Fe7 O27 170.5(6) . . . . ?
C67 O29 Fe7 O38 -104.6(6) . . . . ?
C67 O29 Fe7 O35 -105.3(7) . . . . ?
C65 O27 Fe7 O1 2.7(6) . . . . ?
C65 O27 Fe7 O2 117.2(8) . . . . ?
C65 O27 Fe7 O29 -98.9(6) . . . . ?
C65 O27 Fe7 O38 173.4(6) . . . . ?
C65 O27 Fe7 O35 97.4(6) . . . . ?
C80 O38 Fe7 O1 -142.1(9) . . . . ?
Fe5 O38 Fe7 O1 -6.1(10) . . . . ?
C80 O38 Fe7 O2 -47.6(4) . . . . ?
Fe5 O38 Fe7 O2 88.48(19) . . . . ?
C80 O38 Fe7 O29 51.7(4) . . . . ?
Fe5 O38 Fe7 O29 -172.25(19) . . . . ?
C80 O38 Fe7 O27 144.8(4) . . . . ?
Fe5 O38 Fe7 O27 -79.1(2) . . . . ?
C80 O38 Fe7 O35 -128.5(4) . . . . ?
Fe5 O38 Fe7 O35 7.56(16) . . . . ?
C75 O35 Fe7 O1 39.4(4) . . . . ?
Fe5 O35 Fe7 O1 170.61(16) . . . . ?
Fe6 O35 Fe7 O1 -87.58(17) . . . . ?
C75 O35 Fe7 O2 132.7(5) . . . . ?
Fe5 O35 Fe7 O2 -96.08(19) . . . . ?
Fe6 O35 Fe7 O2 5.72(18) . . . . ?
C75 O35 Fe7 O29 -137.6(6) . . . . ?
Fe5 O35 Fe7 O29 -6.5(6) . . . . ?
Fe6 O35 Fe7 O29 95.4(6) . . . . ?
C75 O35 Fe7 O27 -52.3(5) . . . . ?
Fe5 O35 Fe7 O27 78.83(19) . . . . ?
Fe6 O35 Fe7 O27 -179.4(2) . . . . ?
C75 O35 Fe7 O38 -138.3(5) . . . . ?
Fe5 O35 Fe7 O38 -7.10(15) . . . . ?
Fe6 O35 Fe7 O38 94.70(17) . . . . ?
Fe6 O2 Fe8 O9 88.0(3) . . . . ?
Fe7 O2 Fe8 O9 -120.1(3) . . . . ?
Fe6 O2 Fe8 O10 -85.8(3) . . . . ?
Fe7 O2 Fe8 O10 66.1(3) . . . . ?
Fe6 O2 Fe8 O30 178.7(3) . . . . ?
Fe7 O2 Fe8 O30 -29.3(3) . . . . ?
Fe6 O2 Fe8 O26 -0.1(3) . . . . ?
Fe7 O2 Fe8 O26 151.8(3) . . . . ?
Fe6 O2 Fe8 N3 -77.6(12) . . . . ?
Fe7 O2 Fe8 N3 74.3(12) . . . . ?
C19 O9 Fe8 O2 -139.3(5) . . . . ?
C19 O9 Fe8 O10 18.8(10) . . . . ?
C19 O9 Fe8 O30 125.3(5) . . . . ?
C19 O9 Fe8 O26 -43.9(5) . . . . ?
C19 O9 Fe8 N3 38.5(5) . . . . ?
C27 O10 Fe8 O2 166.0(4) . . . . ?
Fe9 O10 Fe8 O2 11.6(2) . . . . ?
C27 O10 Fe8 O9 7.3(8) . . . . ?
Fe9 O10 Fe8 O9 -147.1(6) . . . . ?
C27 O10 Fe8 O30 -98.3(4) . . . . ?
Fe9 O10 Fe8 O30 107.2(2) . . . . ?
C27 O10 Fe8 O26 70.2(4) . . . . ?
Fe9 O10 Fe8 O26 -84.2(2) . . . . ?
C27 O10 Fe8 N3 -12.7(4) . . . . ?
Fe9 O10 Fe8 N3 -167.1(3) . . . . ?
C67 O30 Fe8 O2 7.6(6) . . . . ?
C67 O30 Fe8 O9 110.4(6) . . . . ?
C67 O30 Fe8 O10 -85.6(6) . . . . ?
C67 O30 Fe8 O26 -178.2(8) . . . . ?
C67 O30 Fe8 N3 -163.7(6) . . . . ?
C63 O26 Fe8 O2 38.7(6) . . . . ?
C63 O26 Fe8 O9 -63.9(6) . . . . ?
C63 O26 Fe8 O10 130.9(6) . . . . ?
C63 O26 Fe8 O30 -135.5(9) . . . . ?
C63 O26 Fe8 N3 -150.1(6) . . . . ?
C25 N3 Fe8 O2 135.2(11) . . . . ?
C26 N3 Fe8 O2 -24.8(14) . . . . ?
C25 N3 Fe8 O9 -30.8(6) . . . . ?
C26 N3 Fe8 O9 169.2(5) . . . . ?
C25 N3 Fe8 O10 143.5(6) . . . . ?
C26 N3 Fe8 O10 -16.5(4) . . . . ?
C25 N3 Fe8 O30 -120.5(6) . . . . ?
C26 N3 Fe8 O30 79.5(4) . . . . ?
C25 N3 Fe8 O26 56.6(6) . . . . ?
C26 N3 Fe8 O26 -103.4(4) . . . . ?
Fe7 O1 Fe9 O12 -33.9(3) . . . . ?
Fe10 O1 Fe9 O12 148.52(18) . . . . ?
Fe7 O1 Fe9 O11 160.7(3) . . . . ?
Fe10 O1 Fe9 O11 -16.91(18) . . . . ?
Fe7 O1 Fe9 O10 66.3(2) . . . . ?
Fe10 O1 Fe9 O10 -111.32(19) . . . . ?
Fe7 O1 Fe9 N4 -171.2(13) . . . . ?
Fe10 O1 Fe9 N4 11.2(15) . . . . ?
Fe7 O1 Fe9 O31 -116.6(2) . . . . ?
Fe10 O1 Fe9 O31 65.80(19) . . . . ?
C36 O12 Fe9 O1 -160.3(4) . . . . ?
Fe6 O12 Fe9 O1 30.3(3) . . . . ?
C36 O12 Fe9 O11 -39.1(7) . . . . ?
Fe6 O12 Fe9 O11 151.5(5) . . . . ?
C36 O12 Fe9 O10 103.0(4) . . . . ?
Fe6 O12 Fe9 O10 -66.4(2) . . . . ?
C36 O12 Fe9 N4 14.6(4) . . . . ?
Fe6 O12 Fe9 N4 -154.7(3) . . . . ?
C36 O12 Fe9 O31 -69.9(4) . . . . ?
Fe6 O12 Fe9 O31 120.7(2) . . . . ?
C28 O11 Fe9 O1 166.4(5) . . . . ?
Fe10 O11 Fe9 O1 14.20(16) . . . . ?
C28 O11 Fe9 O12 42.6(8) . . . . ?
Fe10 O11 Fe9 O12 -109.6(5) . . . . ?
C28 O11 Fe9 O10 -99.8(5) . . . . ?
Fe10 O11 Fe9 O10 107.92(17) . . . . ?
C28 O11 Fe9 N4 -10.1(5) . . . . ?
Fe10 O11 Fe9 N4 -162.31(17) . . . . ?
C28 O11 Fe9 O31 73.3(5) . . . . ?
Fe10 O11 Fe9 O31 -78.90(16) . . . . ?
C27 O10 Fe9 O1 143.1(4) . . . . ?
Fe8 O10 Fe9 O1 -64.0(2) . . . . ?
C27 O10 Fe9 O12 -111.0(4) . . . . ?
Fe8 O10 Fe9 O12 41.9(2) . . . . ?
C27 O10 Fe9 O11 58.6(4) . . . . ?
Fe8 O10 Fe9 O11 -148.5(2) . . . . ?
C27 O10 Fe9 N4 -30.7(4) . . . . ?
Fe8 O10 Fe9 N4 122.3(2) . . . . ?
C27 O10 Fe9 O31 -13.0(14) . . . . ?
Fe8 O10 Fe9 O31 139.9(12) . . . . ?
C34 N4 Fe9 O1 -23.6(17) . . . . ?
C35 N4 Fe9 O1 152.0(13) . . . . ?
C34 N4 Fe9 O12 -162.0(6) . . . . ?
C35 N4 Fe9 O12 13.6(4) . . . . ?
C34 N4 Fe9 O11 4.4(5) . . . . ?
C35 N4 Fe9 O11 180.0(4) . . . . ?
C34 N4 Fe9 O10 99.2(5) . . . . ?
C35 N4 Fe9 O10 -85.2(4) . . . . ?
C34 N4 Fe9 O31 -78.7(5) . . . . ?
C35 N4 Fe9 O31 96.9(4) . . . . ?
C69 O31 Fe9 O1 -39.6(6) . . . . ?
C69 O31 Fe9 O12 -144.5(6) . . . . ?
C69 O31 Fe9 O11 44.2(6) . . . . ?
C69 O31 Fe9 O10 116.5(12) . . . . ?
C69 O31 Fe9 N4 134.3(6) . . . . ?
Fe9 O1 Fe10 O16 109.8(2) . . . . ?
Fe7 O1 Fe10 O16 -67.5(3) . . . . ?
Fe9 O1 Fe10 O32 -66.0(2) . . . . ?
Fe7 O1 Fe10 O32 116.8(3) . . . . ?
Fe9 O1 Fe10 O14 78(2) . . . . ?
Fe7 O1 Fe10 O14 -99(2) . . . . ?
Fe9 O1 Fe10 O28 -153.8(2) . . . . ?
Fe7 O1 Fe10 O28 28.9(3) . . . . ?
Fe9 O1 Fe10 O11 15.57(17) . . . . ?
Fe7 O1 Fe10 O11 -161.6(3) . . . . ?
C54 O16 Fe10 O1 -44.1(5) . . . . ?
Fe11 O16 Fe10 O1 -179.75(19) . . . . ?
C54 O16 Fe10 O32 121.0(7) . . . . ?
Fe11 O16 Fe10 O32 -14.7(8) . . . . ?
C54 O16 Fe10 O14 133.2(5) . . . . ?
Fe11 O16 Fe10 O14 -2.50(19) . . . . ?
C54 O16 Fe10 O28 -135.6(5) . . . . ?
Fe11 O16 Fe10 O28 88.7(2) . . . . ?
C54 O16 Fe10 O11 34.8(5) . . . . ?
Fe11 O16 Fe10 O11 -100.8(2) . . . . ?
C69 O32 Fe10 O1 32.3(6) . . . . ?
C69 O32 Fe10 O16 -132.9(7) . . . . ?
C69 O32 Fe10 O14 -144.8(6) . . . . ?
C69 O32 Fe10 O28 122.5(6) . . . . ?
C69 O32 Fe10 O11 -44.9(6) . . . . ?
C45 O14 Fe10 O1 169(2) . . . . ?
Fe11 O14 Fe10 O1 35(2) . . . . ?
C45 O14 Fe10 O16 136.9(5) . . . . ?
Fe11 O14 Fe10 O16 2.51(19) . . . . ?
C45 O14 Fe10 O32 -46.6(5) . . . . ?
Fe11 O14 Fe10 O32 179.1(2) . . . . ?
C45 O14 Fe10 O28 41.1(5) . . . . ?
Fe11 O14 Fe10 O28 -93.3(2) . . . . ?
C45 O14 Fe10 O11 -129.2(5) . . . . ?
Fe11 O14 Fe10 O11 96.4(2) . . . . ?
C65 O28 Fe10 O1 3.9(7) . . . . ?
C65 O28 Fe10 O16 103.6(7) . . . . ?
C65 O28 Fe10 O32 -92.5(7) . . . . ?
C65 O28 Fe10 O14 179.9(7) . . . . ?
C65 O28 Fe10 O11 -38.3(11) . . . . ?
C28 O11 Fe10 O1 -163.3(5) . . . . ?
Fe9 O11 Fe10 O1 -14.21(16) . . . . ?
C28 O11 Fe10 O16 98.1(5) . . . . ?
Fe9 O11 Fe10 O16 -112.77(17) . . . . ?
C28 O11 Fe10 O32 -65.3(5) . . . . ?
Fe9 O11 Fe10 O32 83.87(18) . . . . ?
C28 O11 Fe10 O14 21.2(5) . . . . ?
Fe9 O11 Fe10 O14 170.36(17) . . . . ?
C28 O11 Fe10 O28 -119.9(8) . . . . ?
Fe9 O11 Fe10 O28 29.2(8) . . . . ?
C46 O15 Fe11 O13 -92.7(9) . . . . ?
C46 O15 Fe11 O14 106.5(9) . . . . ?
C46 O15 Fe11 O16 32.6(12) . . . . ?
C46 O15 Fe11 N5 -177.4(9) . . . . ?
C46 O15 Fe11 N6 3.8(9) . . . . ?
C37 O13 Fe11 O15 -48.5(6) . . . . ?
C37 O13 Fe11 O14 84.2(7) . . . . ?
C37 O13 Fe11 O16 149.1(5) . . . . ?
C37 O13 Fe11 N5 38.4(5) . . . . ?
C37 O13 Fe11 N6 -134.1(5) . . . . ?
C45 O14 Fe11 O15 59.2(5) . . . . ?
Fe10 O14 Fe11 O15 -160.97(19) . . . . ?
C45 O14 Fe11 O13 -72.8(6) . . . . ?
Fe10 O14 Fe11 O13 67.0(4) . . . . ?
C45 O14 Fe11 O16 -142.3(5) . . . . ?
Fe10 O14 Fe11 O16 -2.46(19) . . . . ?
C45 O14 Fe11 N5 -25.6(4) . . . . ?
Fe10 O14 Fe11 N5 114.2(2) . . . . ?
C45 O14 Fe11 N6 146.4(4) . . . . ?
Fe10 O14 Fe11 N6 -73.8(2) . . . . ?
C54 O16 Fe11 O15 -61.3(8) . . . . ?
Fe10 O16 Fe11 O15 81.4(5) . . . . ?
C54 O16 Fe11 O13 64.2(5) . . . . ?
Fe10 O16 Fe11 O13 -153.2(2) . . . . ?
C54 O16 Fe11 O14 -140.2(5) . . . . ?
Fe10 O16 Fe11 O14 2.49(19) . . . . ?
C54 O16 Fe11 N5 151.0(5) . . . . ?
Fe10 O16 Fe11 N5 -66.3(3) . . . . ?
C54 O16 Fe11 N6 -31.7(5) . . . . ?
Fe10 O16 Fe11 N6 111.0(3) . . . . ?
C43 N5 Fe11 O15 68.1(6) . . . . ?
C44 N5 Fe11 O15 -99.6(5) . . . . ?
C43 N5 Fe11 O13 -29.1(6) . . . . ?
C44 N5 Fe11 O13 163.2(5) . . . . ?
C43 N5 Fe11 O14 169.7(6) . . . . ?
C44 N5 Fe11 O14 2.0(4) . . . . ?
C43 N5 Fe11 O16 -123.2(6) . . . . ?
C44 N5 Fe11 O16 69.1(5) . . . . ?
C43 N5 Fe11 N6 76.7(18) . . . . ?
C44 N5 Fe11 N6 -90.9(17) . . . . ?
C52 N6 Fe11 O15 10.6(8) . . . . ?
C53 N6 Fe11 O15 177.6(5) . . . . ?
C52 N6 Fe11 O13 106.9(8) . . . . ?
C53 N6 Fe11 O13 -86.1(5) . . . . ?
C52 N6 Fe11 O14 -89.2(8) . . . . ?
C53 N6 Fe11 O14 77.7(5) . . . . ?
C52 N6 Fe11 O16 -159.0(8) . . . . ?
C53 N6 Fe11 O16 8.0(5) . . . . ?
C52 N6 Fe11 N5 2(2) . . . . ?
C53 N6 Fe11 N5 168.9(14) . . . . ?
